data_4135374
loop_
_publ_author_name
'Hooper, Catherine A. J.'
'Cardo, Lucia'
'Craig, James S.'
'Melidis, Lazaros'
'Garai, Aditya'
'Egan, Ross T.'
'Sadovnikova, Viktoriia'
'Burkert, Florian'
'Male, Louise'
'Hodges, Nikolas J.'
'Browning, Douglas F.'
'Rosas, Roselyne'
'Liu, Fengbo'
'Rocha, Fillipe V.'
'Lima, Mauro A.'
'Liu, Simin'
'Bardelang, David'
'Hannon, Michael J.'

_publ_section_title
;
 Rotaxanating Metallo-supramolecular Nano-cylinder Helicates to Switch DNA
 Junction Binding
;
_journal_name_full 'Journal of the American Chemical Society'
_journal_paper_doi 10.1021/jacs.0c07750
_journal_year 2020
_chemical_formula_moiety 'C99 H84 N24 Ni2, 4(F6 P), 2(C6 H6)'
_chemical_formula_sum 'C111 H96 F24 N24 Ni2 P4'
_chemical_formula_weight 2463.41
_space_group_crystal_system triclinic
_space_group_IT_number 2
_space_group_name_Hall '-P 1'
_space_group_name_H-M_alt 'P -1'
_atom_sites_solution_hydrogens geom
_atom_sites_solution_primary dual
_audit_creation_date 2020-03-10
_audit_creation_method
;
Olex2 1.2
(compiled 2018.05.29 svn.r3508 for OlexSys, GUI svn.r5506)
;
_cell_angle_alpha 113.514(3)
_cell_angle_beta 102.465(3)
_cell_angle_gamma 97.137(4)
_cell_formula_units_Z 2
_cell_length_a 13.3692(9)
_cell_length_b 22.2187(16)
_cell_length_c 22.4798(18)
_cell_measurement_reflns_used 133766
_cell_measurement_temperature 120(2)
_cell_measurement_theta_max 25.03
_cell_measurement_theta_min 2.91
_cell_volume 5811.4(8)
_computing_cell_refinement 'DENZO (Otwinowski & Minor, 1997) & COLLECT (Hooft, R.W.W., 1998)'
_computing_data_collection 'COLLECT (Hooft, R.W.W., 1998)'
_computing_data_reduction 'DENZO (Otwinowski & Minor, 1997) & COLLECT (Hooft, R.W.W., 1998)'
_computing_molecular_graphics 'Olex2 (Dolomanov et al., 2009)'
_computing_publication_material 'Olex2 (Dolomanov et al., 2009)'
_computing_structure_refinement 'ShelXL (Sheldrick, 2015)'
_computing_structure_solution 'ShelXT (Sheldrick, 2015)'
_diffrn_ambient_temperature 120(2)
_diffrn_detector_area_resol_mean '4096x4096pixels / 62x62mm'
_diffrn_measured_fraction_theta_full 0.979
_diffrn_measured_fraction_theta_max 0.979
_diffrn_measurement_device_type 'Bruker-Nonius APEX II CCD camera on \k-goniostat'
_diffrn_measurement_method '\f & \w scans'
_diffrn_radiation_monochromator '10cm confocal mirrors'
_diffrn_radiation_type MoK\a
_diffrn_radiation_wavelength 0.71073
_diffrn_reflns_av_R_equivalents 0.3200
_diffrn_reflns_av_unetI/netI 0.4293
_diffrn_reflns_Laue_measured_fraction_full 0.979
_diffrn_reflns_Laue_measured_fraction_max 0.979
_diffrn_reflns_limit_h_max 15
_diffrn_reflns_limit_h_min -15
_diffrn_reflns_limit_k_max 26
_diffrn_reflns_limit_k_min -26
_diffrn_reflns_limit_l_max 26
_diffrn_reflns_limit_l_min -26
_diffrn_reflns_number 68734
_diffrn_reflns_point_group_measured_fraction_full 0.979
_diffrn_reflns_point_group_measured_fraction_max 0.979
_diffrn_reflns_theta_full 25.027
_diffrn_reflns_theta_max 25.027
_diffrn_reflns_theta_min 2.892
_diffrn_source 'Bruker-Nonius FR591 rotating anode'
_exptl_absorpt_coefficient_mu 0.476
_exptl_absorpt_correction_T_max 0.9905
_exptl_absorpt_correction_T_min 0.9766
_exptl_absorpt_correction_type multi-scan
_exptl_absorpt_process_details 'SADABS 2007/2 (Sheldrick, G.M., 2007)'
_exptl_crystal_colour yellow
_exptl_crystal_colour_primary yellow
_exptl_crystal_density_diffrn 1.408
_exptl_crystal_density_meas x
_exptl_crystal_description block
_exptl_crystal_F_000 2524
_exptl_crystal_size_max 0.05
_exptl_crystal_size_mid 0.05
_exptl_crystal_size_min 0.02
_refine_diff_density_max 0.749
_refine_diff_density_min -0.481
_refine_diff_density_rms 0.114
_refine_ls_extinction_method none
_refine_ls_goodness_of_fit_ref 1.043
_refine_ls_hydrogen_treatment constr
_refine_ls_matrix_type full
_refine_ls_number_parameters 1414
_refine_ls_number_reflns 20086
_refine_ls_number_restraints 1545
_refine_ls_restrained_S_all 1.014
_refine_ls_R_factor_all 0.4031
_refine_ls_R_factor_gt 0.1942
_refine_ls_shift/su_max 0.000
_refine_ls_shift/su_mean 0.000
_refine_ls_structure_factor_coef Fsqd
_refine_ls_weighting_details 'w=1/[\s^2^(Fo^2^)+127.3824P] where P=(Fo^2^+2Fc^2^)/3'
_refine_ls_weighting_scheme calc
_refine_ls_wR_factor_gt 0.2928
_refine_ls_wR_factor_ref 0.3900
_reflns_Friedel_coverage 0.000
_reflns_number_gt 6212
_reflns_number_total 20086
_reflns_threshold_expression 'I > 2\s(I)'
_cod_data_source_file ja0c07750_si_004.cif
_cod_data_source_block '[Ni2L_imid_3][PF6]'
_cod_database_code 4135374
_shelx_shelxl_version_number 2018/3
_shelx_space_group_comment
;
The symmetry employed for this shelxl refinement is uniquely defined
by the following loop, which should always be used as a source of
symmetry information in preference to the above space-group names.
They are only intended as comments.
;
_exptl_absorpt_special_details
;
 SADABS was used to perform the Absorption correction
Parameter refinement on 24205 reflections reduced R(int) from 0.1474 to 0.0896
Ratio of minimum to maximum apparent transmission: 0.676975
The given Tmin and Tmax were generated using the SHELX SIZE command.
;
_olex2_refinement_description
;
1. Fixed Uiso
 At 1.2 times of:
  All C(H) groups, All C(H,H) groups
2. Restrained distances
 N8-C29 \\sim N16-C62
 with sigma of 0.02
 N8-C30 \\sim N16-C63
 with sigma of 0.02
 C31-C30 \\sim C64-C63
 with sigma of 0.02
 C32-C31 \\sim C65-C64
 with sigma of 0.02
 C33-C32 \\sim C66-C65
 with sigma of 0.02
 C33-C29 \\sim C66-C62
 with sigma of 0.02
3. Rigid bond restraints
 All non-hydrogen atoms
 with sigma for 1-2 distances of 0.01 and sigma for 1-3 distances of 0.01
4. Uiso/Uaniso restraints and constraints
All non-hydrogen atoms have similar U: within 2A with sigma of 0.03 and sigma
for terminal atoms of 0.06
5.a Secondary CH2 refined with riding coordinates:
 C4(H4A,H4B), C17(H17A,H17B), C28(H28A,H28B), C37(H37A,H37B), C50(H50A,H50B),
 C61(H61A,H61B), C70(H70A,H70B), C83(H83A,H83B), C94(H94A,H94B)
5.b Aromatic/amide H refined with riding coordinates:
 C1(H1), C2(H2), C6(H6), C7(H7), C8(H8), C9(H9), C10(H10), C12(H12), C13(H13),
 C15(H15), C16(H16), C19(H19), C20(H20), C22(H22), C23(H23), C24(H24), C26(H26),
  C27(H27), C30(H30), C31(H31), C32(H32), C33(H33), C34(H34), C35(H35),
 C39(H39), C40(H40), C41(H41), C42(H42), C43(H43), C45(H45), C46(H46), C48(H48),
  C49(H49), C52(H52), C53(H53), C55(H55), C56(H56), C57(H57), C59(H59),
 C60(H60), C63(H63), C64(H64), C65(H65), C66(H66), C67(H67), C68(H68), C72(H72),
  C73(H73), C74(H74), C75(H75), C76(H76), C78(H78), C79(H79), C81(H81),
 C82(H82), C85(H85), C86(H86), C88(H88), C89(H89), C90(H90), C92(H92), C93(H93),
  C96(H96), C97(H97), C98(H98), C99(H99), C501(H501), C502(H502), C503(H503),
 C504(H504), C505(H505), C506(H506), C601(H601), C602(H602), C603(H603),
 C604(H604), C605(H605), C606(H606)
5.c Fitted hexagon refined as free rotating group:
 C18(C19,C20,C21,C22,C23), C44(C45,C46,C47,C48,C49), C51(C52,C53,C54,C55,C56),
 C84(C85,C86,C87,C88,C89), C501(C502,C503,C504,C505,C506), C601(C602,C603,C604,
 C605,C606)
;
_olex2_submission_special_instructions 'No special instructions were received'

loop_
_space_group_symop_operation_xyz
'x, y, z'
'-x, -y, -z'

loop_
_atom_site_label
_atom_site_type_symbol
_atom_site_fract_x
_atom_site_fract_y
_atom_site_fract_z
_atom_site_U_iso_or_equiv
_atom_site_adp_type
_atom_site_occupancy
_atom_site_site_symmetry_order
_atom_site_calc_flag
_atom_site_refinement_flags_posn
_atom_site_refinement_flags_adp
_atom_site_refinement_flags_occupancy
_atom_site_disorder_assembly
_atom_site_disorder_group
C1 C 0.3432(14) 0.1442(9) 0.8107(9) 0.048(4) Uani 1 1 d . U . . .
H1 H 0.371110 0.179450 0.855485 0.057 Uiso 1 1 calc R . . . .
C2 C 0.2751(15) 0.0866(9) 0.7929(10) 0.054(5) Uani 1 1 d . U . . .
H2 H 0.245292 0.074115 0.822266 0.065 Uiso 1 1 calc R . . . .
C3 C 0.3119(13) 0.0866(9) 0.7027(10) 0.044(4) Uani 1 1 d . U . . .
C4 C 0.1833(14) -0.0169(9) 0.6835(10) 0.059(5) Uani 1 1 d . U . . .
H4A H 0.170956 -0.037364 0.713908 0.070 Uiso 1 1 calc R . . . .
H4B H 0.219176 -0.045722 0.652928 0.070 Uiso 1 1 calc R . . . .
C5 C 0.0771(14) -0.0201(9) 0.6405(9) 0.048(4) Uani 1 1 d . U . . .
C6 C -0.0160(15) 0.0303(9) 0.5835(11) 0.059(5) Uani 1 1 d . U . . .
H6 H -0.019529 0.064953 0.569081 0.071 Uiso 1 1 calc R . . . .
C7 C -0.1058(15) -0.0189(9) 0.5626(11) 0.061(5) Uani 1 1 d . U . . .
H7 H -0.170426 -0.017781 0.535762 0.073 Uiso 1 1 calc R . . . .
C8 C -0.0986(16) -0.0689(10) 0.5817(11) 0.067(5) Uani 1 1 d . U . . .
H8 H -0.158468 -0.105002 0.566169 0.080 Uiso 1 1 calc R . . . .
C9 C -0.0076(14) -0.0688(9) 0.6225(10) 0.052(5) Uani 1 1 d . U . . .
H9 H -0.004522 -0.102736 0.637942 0.062 Uiso 1 1 calc R . . . .
C10 C 0.3142(12) 0.0722(8) 0.6361(9) 0.034(3) Uani 1 1 d . U . . .
H10 H 0.277446 0.030150 0.598577 0.041 Uiso 1 1 calc R . . . .
C11 C 0.3789(13) 0.1066(9) 0.5638(10) 0.045(4) Uani 1 1 d . U . . .
C12 C 0.3930(14) 0.0458(8) 0.5197(9) 0.046(4) Uani 1 1 d . U . . .
H12 H 0.396757 0.010410 0.533006 0.055 Uiso 1 1 calc R . . . .
C13 C 0.4018(13) 0.0361(9) 0.4565(10) 0.046(4) Uani 1 1 d . U . . .
H13 H 0.410921 -0.005855 0.426450 0.055 Uiso 1 1 calc R . . . .
C14 C 0.3972(13) 0.0876(8) 0.4371(9) 0.040(4) Uani 1 1 d . U . . .
C15 C 0.3832(13) 0.1475(9) 0.4800(9) 0.043(4) Uani 1 1 d . U . . .
H15 H 0.380480 0.182582 0.466210 0.051 Uiso 1 1 calc R . . . .
C16 C 0.3728(12) 0.1586(7) 0.5432(8) 0.033(3) Uani 1 1 d . U . . .
H16 H 0.361703 0.200435 0.572140 0.040 Uiso 1 1 calc R . . . .
C17 C 0.4193(15) 0.0761(9) 0.3699(9) 0.052(4) Uani 1 1 d . U . . .
H17A H 0.495416 0.078107 0.376254 0.062 Uiso 1 1 calc R . . . .
H17B H 0.380653 0.029787 0.335925 0.062 Uiso 1 1 calc R . . . .
C18 C 0.3909(9) 0.1239(5) 0.3410(6) 0.058(5) Uani 1 1 d . U . . .
C19 C 0.2939(8) 0.1074(5) 0.2933(6) 0.045(4) Uani 1 1 d G U . . .
H19 H 0.245948 0.065443 0.278615 0.054 Uiso 1 1 calc R . . . .
C20 C 0.2671(7) 0.1522(6) 0.2671(6) 0.051(4) Uani 1 1 d G U . . .
H20 H 0.200826 0.140917 0.234558 0.061 Uiso 1 1 calc R . . . .
C21 C 0.3373(9) 0.2136(5) 0.2887(6) 0.054(4) Uani 1 1 d G U . . .
C22 C 0.4342(8) 0.2301(5) 0.3363(6) 0.060(5) Uani 1 1 d G U . . .
H22 H 0.482164 0.271994 0.351041 0.072 Uiso 1 1 calc R . . . .
C23 C 0.4610(7) 0.1852(6) 0.3625(6) 0.062(5) Uani 1 1 d G U . . .
H23 H 0.527287 0.196521 0.395099 0.075 Uiso 1 1 calc R . . . .
C24 C 0.3731(17) 0.2817(10) 0.2351(11) 0.069(5) Uani 1 1 d . U . . .
H24 H 0.434447 0.265003 0.230312 0.082 Uiso 1 1 calc R . . . .
C25 C 0.3471(19) 0.3340(11) 0.2143(12) 0.072(4) Uani 1 1 d . U . . .
C26 C 0.258(2) 0.4032(11) 0.1990(12) 0.083(5) Uani 1 1 d . U . . .
H26 H 0.206131 0.428758 0.198652 0.100 Uiso 1 1 calc R . . . .
C27 C 0.342(2) 0.4063(13) 0.1750(12) 0.092(6) Uani 1 1 d . U . . .
H27 H 0.359591 0.434021 0.153940 0.110 Uiso 1 1 calc R . . . .
C28 C 0.483(2) 0.3433(12) 0.1605(12) 0.090(6) Uani 1 1 d . U . . .
H28A H 0.536572 0.339355 0.196064 0.107 Uiso 1 1 calc R . . . .
H28B H 0.516595 0.380386 0.152103 0.107 Uiso 1 1 calc R . . . .
C29 C 0.457(2) 0.2799(14) 0.0976(13) 0.097(6) Uani 1 1 d D U . . .
C30 C 0.335(2) 0.1751(14) 0.0320(14) 0.116(8) Uani 1 1 d D U . . .
H30 H 0.269627 0.147626 0.025365 0.139 Uiso 1 1 calc R . . . .
C31 C 0.389(2) 0.1479(16) -0.0170(15) 0.126(9) Uani 1 1 d D U . . .
H31 H 0.365847 0.103692 -0.053371 0.151 Uiso 1 1 calc R . . . .
C32 C 0.482(2) 0.1968(14) -0.0041(15) 0.121(8) Uani 1 1 d D U . . .
H32 H 0.526981 0.185669 -0.032627 0.145 Uiso 1 1 calc R . . . .
C33 C 0.508(2) 0.2626(14) 0.0524(14) 0.117(8) Uani 1 1 d D U . . .
H33 H 0.565657 0.295391 0.057016 0.140 Uiso 1 1 calc R . . . .
C34 C 0.5969(15) 0.2832(9) 0.8815(10) 0.049(4) Uani 1 1 d . U . . .
H34 H 0.652035 0.260273 0.883872 0.059 Uiso 1 1 calc R . . . .
C35 C 0.5799(14) 0.3293(9) 0.9351(10) 0.047(4) Uani 1 1 d . U . . .
H35 H 0.619465 0.345183 0.981127 0.057 Uiso 1 1 calc R . . . .
C36 C 0.4617(14) 0.3116(8) 0.8427(9) 0.042(4) Uani 1 1 d . U . . .
C37 C 0.4380(14) 0.3921(9) 0.9515(9) 0.054(4) Uani 1 1 d . U . . .
H37A H 0.416325 0.422794 0.931825 0.064 Uiso 1 1 calc R . . . .
H37B H 0.486746 0.420319 0.997610 0.064 Uiso 1 1 calc R . . . .
C38 C 0.3407(16) 0.3540(11) 0.9574(11) 0.063(5) Uani 1 1 d . U . . .
C39 C 0.228(2) 0.2566(14) 0.9304(15) 0.102(7) Uani 1 1 d . U . . .
H39 H 0.213619 0.208687 0.907587 0.123 Uiso 1 1 calc R . . . .
C40 C 0.166(2) 0.2820(14) 0.9667(13) 0.089(6) Uani 1 1 d . U . . .
H40 H 0.104429 0.256361 0.968095 0.107 Uiso 1 1 calc R . . . .
C41 C 0.201(2) 0.3501(14) 1.0018(12) 0.101(7) Uani 1 1 d . U . . .
H41 H 0.164117 0.372680 1.032717 0.121 Uiso 1 1 calc R . . . .
C42 C 0.2825(19) 0.3893(13) 0.9973(12) 0.099(7) Uani 1 1 d . U . . .
H42 H 0.298640 0.437196 1.019884 0.119 Uiso 1 1 calc R . . . .
C43 C 0.3729(14) 0.3127(9) 0.7936(9) 0.048(4) Uani 1 1 d . U . . .
H43 H 0.331928 0.345217 0.805401 0.058 Uiso 1 1 calc R . . . .
C44 C 0.2705(8) 0.2710(6) 0.6814(5) 0.044(4) Uani 1 1 d . U . . .
C45 C 0.2670(8) 0.3318(5) 0.6779(6) 0.056(5) Uani 1 1 d G U . . .
H45 H 0.319803 0.371407 0.708815 0.067 Uiso 1 1 calc R . . . .
C46 C 0.1863(9) 0.3345(5) 0.6290(6) 0.055(5) Uani 1 1 d G U . . .
H46 H 0.183910 0.376062 0.626619 0.066 Uiso 1 1 calc R . . . .
C47 C 0.1091(8) 0.2765(6) 0.5838(5) 0.047(4) Uani 1 1 d G U . . .
C48 C 0.1126(8) 0.2157(5) 0.5873(6) 0.060(5) Uani 1 1 d G U . . .
H48 H 0.059802 0.176087 0.556362 0.072 Uiso 1 1 calc R . . . .
C49 C 0.1933(9) 0.2130(5) 0.6361(6) 0.051(4) Uani 1 1 d G U . . .
H49 H 0.195694 0.171430 0.638557 0.061 Uiso 1 1 calc R . . . .
C50 C 0.0237(14) 0.2833(10) 0.5325(9) 0.054(4) Uani 1 1 d . U . . .
H50A H 0.019154 0.331126 0.550318 0.065 Uiso 1 1 calc R . . . .
H50B H -0.044317 0.256195 0.528219 0.065 Uiso 1 1 calc R . . . .
C51 C 0.0372(9) 0.2616(6) 0.4615(5) 0.043(4) Uani 1 1 d . U . . .
C52 C -0.0487(7) 0.2537(6) 0.4093(6) 0.057(4) Uani 1 1 d G U . . .
H52 H -0.115185 0.257356 0.417184 0.068 Uiso 1 1 calc R . . . .
C53 C -0.0374(8) 0.2404(6) 0.3455(5) 0.050(4) Uani 1 1 d G U . . .
H53 H -0.096114 0.234979 0.309834 0.060 Uiso 1 1 calc R . . . .
C54 C 0.0599(9) 0.2350(6) 0.3340(5) 0.051(4) Uani 1 1 d G U . . .
C55 C 0.1458(7) 0.2430(6) 0.3862(6) 0.053(4) Uani 1 1 d G U . . .
H55 H 0.212330 0.239320 0.378344 0.063 Uiso 1 1 calc R . . . .
C56 C 0.1345(7) 0.2563(6) 0.4500(5) 0.047(4) Uani 1 1 d G U . . .
H56 H 0.193260 0.261697 0.485695 0.057 Uiso 1 1 calc R . . . .
C57 C 0.0127(15) 0.1792(9) 0.2168(10) 0.051(4) Uani 1 1 d . U . . .
H57 H -0.041406 0.147282 0.217090 0.061 Uiso 1 1 calc R . . . .
C58 C 0.0271(17) 0.1757(11) 0.1536(11) 0.063(4) Uani 1 1 d . U . . .
C59 C 0.0998(19) 0.2081(12) 0.0926(12) 0.079(5) Uani 1 1 d . U . . .
H59 H 0.144249 0.233488 0.078874 0.095 Uiso 1 1 calc R . . . .
C60 C 0.021(2) 0.1528(13) 0.0509(12) 0.087(6) Uani 1 1 d . U . . .
H60 H 0.003384 0.131998 0.002766 0.104 Uiso 1 1 calc R . . . .
C61 C -0.123(2) 0.0771(14) 0.0662(14) 0.106(7) Uani 1 1 d . U . . .
H61A H -0.111005 0.049713 0.091516 0.128 Uiso 1 1 calc R . . . .
H61B H -0.137514 0.047088 0.017412 0.128 Uiso 1 1 calc R . . . .
C62 C -0.217(3) 0.1051(15) 0.0773(17) 0.134(8) Uani 1 1 d D U . . .
C63 C -0.278(3) 0.1961(18) 0.152(2) 0.177(12) Uani 1 1 d D U . . .
H63 H -0.263743 0.238963 0.189415 0.212 Uiso 1 1 calc R . . . .
C64 C -0.383(3) 0.1563(17) 0.116(2) 0.195(12) Uani 1 1 d D U . . .
H64 H -0.444297 0.170456 0.126022 0.234 Uiso 1 1 calc R . . . .
C65 C -0.386(3) 0.0908(18) 0.061(2) 0.206(13) Uani 1 1 d D U . . .
H65 H -0.453178 0.060333 0.040658 0.247 Uiso 1 1 calc R . . . .
C66 C -0.303(3) 0.0639(16) 0.032(2) 0.175(11) Uani 1 1 d D U . . .
H66 H -0.311401 0.025950 -0.009733 0.209 Uiso 1 1 calc R . . . .
C67 C 0.6113(13) 0.1106(8) 0.7546(10) 0.047(4) Uani 1 1 d . U . . .
H67 H 0.573541 0.090087 0.775610 0.057 Uiso 1 1 calc R . . . .
C68 C 0.7054(14) 0.1011(10) 0.7469(9) 0.054(4) Uani 1 1 d . U . . .
H68 H 0.747983 0.077009 0.763881 0.065 Uiso 1 1 calc R . . . .
C69 C 0.6480(13) 0.1664(8) 0.7040(8) 0.035(3) Uani 1 1 d . U . . .
C70 C 0.8213(14) 0.1364(10) 0.6872(10) 0.057(4) Uani 1 1 d . U . . .
H70A H 0.803073 0.133670 0.640924 0.068 Uiso 1 1 calc R . . . .
H70B H 0.849178 0.096636 0.685157 0.068 Uiso 1 1 calc R . . . .
C71 C 0.9050(16) 0.1990(12) 0.7335(13) 0.073(5) Uani 1 1 d . U . . .
C72 C 0.953(2) 0.3106(13) 0.8016(16) 0.124(8) Uani 1 1 d . U . . .
H72 H 0.934359 0.351815 0.824101 0.149 Uiso 1 1 calc R . . . .
C73 C 1.055(2) 0.3100(18) 0.8099(17) 0.141(10) Uani 1 1 d . U . . .
H73 H 1.107597 0.351271 0.833606 0.169 Uiso 1 1 calc R . . . .
C74 C 1.085(2) 0.2492(19) 0.7841(17) 0.152(11) Uani 1 1 d . U . . .
H74 H 1.157016 0.247380 0.794937 0.182 Uiso 1 1 calc R . . . .
C75 C 1.0067(18) 0.1916(16) 0.7421(14) 0.130(9) Uani 1 1 d . U . . .
H75 H 1.022349 0.149009 0.720360 0.156 Uiso 1 1 calc R . . . .
C76 C 0.6424(13) 0.2144(8) 0.6752(9) 0.038(3) Uani 1 1 d . U . . .
H76 H 0.691102 0.223630 0.653076 0.046 Uiso 1 1 calc R . . . .
C77 C 0.5568(13) 0.2928(8) 0.6594(9) 0.038(3) Uani 1 1 d . U . . .
C78 C 0.5683(13) 0.2853(9) 0.5971(9) 0.046(4) Uani 1 1 d . U . . .
H78 H 0.579967 0.243757 0.567926 0.055 Uiso 1 1 calc R . . . .
C79 C 0.5635(12) 0.3360(9) 0.5753(10) 0.045(4) Uani 1 1 d . U . . .
H79 H 0.573146 0.329604 0.532669 0.054 Uiso 1 1 calc R . . . .
C80 C 0.5444(13) 0.3957(9) 0.6177(11) 0.049(4) Uani 1 1 d . U . . .
C81 C 0.5279(14) 0.4036(8) 0.6784(10) 0.049(4) Uani 1 1 d . U . . .
H81 H 0.512766 0.444498 0.706209 0.059 Uiso 1 1 calc R . . . .
C82 C 0.5327(13) 0.3531(8) 0.7003(9) 0.047(4) Uani 1 1 d . U . . .
H82 H 0.520051 0.359191 0.742119 0.056 Uiso 1 1 calc R . . . .
C83 C 0.5368(14) 0.4530(9) 0.5947(10) 0.055(4) Uani 1 1 d . U . . .
H83A H 0.527068 0.492830 0.631694 0.066 Uiso 1 1 calc R . . . .
H83B H 0.603947 0.466590 0.586418 0.066 Uiso 1 1 calc R . . . .
C84 C 0.4489(8) 0.4325(5) 0.5323(5) 0.049(4) Uani 1 1 d . U . . .
C85 C 0.4680(7) 0.4134(6) 0.4697(7) 0.052(4) Uani 1 1 d G U . . .
H85 H 0.537676 0.412926 0.466532 0.062 Uiso 1 1 calc R . . . .
C86 C 0.3852(10) 0.3949(6) 0.4116(5) 0.054(4) Uani 1 1 d G U . . .
H86 H 0.398299 0.381901 0.368854 0.064 Uiso 1 1 calc R . . . .
C87 C 0.2833(8) 0.3956(6) 0.4162(5) 0.055(4) Uani 1 1 d G U . . .
C88 C 0.2642(7) 0.4147(6) 0.4788(7) 0.059(4) Uani 1 1 d G U . . .
H88 H 0.194497 0.415145 0.481962 0.071 Uiso 1 1 calc R . . . .
C89 C 0.3470(10) 0.4331(6) 0.5369(5) 0.053(4) Uani 1 1 d G U . . .
H89 H 0.333873 0.446170 0.579642 0.063 Uiso 1 1 calc R . . . .
C90 C 0.1264(15) 0.4075(9) 0.3553(10) 0.053(4) Uani 1 1 d . U . . .
H90 H 0.127622 0.443423 0.396790 0.064 Uiso 1 1 calc R . . . .
C91 C 0.0406(14) 0.3902(11) 0.2967(11) 0.055(4) Uani 1 1 d . U . . .
C92 C -0.0372(17) 0.3360(12) 0.1907(12) 0.074(5) Uani 1 1 d . U . . .
H92 H -0.054527 0.305191 0.144166 0.089 Uiso 1 1 calc R . . . .
C93 C -0.0925(19) 0.3823(12) 0.2175(12) 0.086(6) Uani 1 1 d . U . . .
H93 H -0.155341 0.388638 0.193910 0.103 Uiso 1 1 calc R . . . .
C94 C -0.0638(16) 0.4766(10) 0.3354(13) 0.081(5) Uani 1 1 d . U . . .
H94A H -0.134617 0.481489 0.316184 0.097 Uiso 1 1 calc R . . . .
H94B H -0.064022 0.469787 0.376248 0.097 Uiso 1 1 calc R . . . .
C95 C 0.0154(19) 0.5378(11) 0.3539(16) 0.092(6) Uani 1 1 d . U . . .
C96 C 0.1693(18) 0.6152(13) 0.4382(18) 0.122(8) Uani 1 1 d . U . . .
H96 H 0.221610 0.630854 0.480478 0.146 Uiso 1 1 calc R . . . .
C97 C 0.167(2) 0.6479(14) 0.3951(19) 0.120(8) Uani 1 1 d . U . . .
H97 H 0.226087 0.682973 0.406437 0.144 Uiso 1 1 calc R . . . .
C98 C 0.090(2) 0.6340(14) 0.3413(17) 0.116(8) Uani 1 1 d . U . . .
H98 H 0.087225 0.660765 0.317198 0.139 Uiso 1 1 calc R . . . .
C99 C 0.011(2) 0.5761(12) 0.3221(15) 0.101(7) Uani 1 1 d . U . . .
H99 H -0.048271 0.564090 0.284117 0.122 Uiso 1 1 calc R . . . .
N1 N 0.3671(10) 0.1451(7) 0.7548(7) 0.042(3) Uani 1 1 d . U . . .
N2 N 0.2559(11) 0.0490(8) 0.7252(8) 0.051(4) Uani 1 1 d . U . . .
N3 N 0.0799(11) 0.0325(7) 0.6244(8) 0.050(4) Uani 1 1 d . U . . .
N4 N 0.3704(10) 0.1206(7) 0.6291(7) 0.042(3) Uani 1 1 d . U . . .
N5 N 0.3075(12) 0.2600(8) 0.2600(8) 0.056(3) Uani 1 1 d . U . . .
N6 N 0.2625(15) 0.3556(9) 0.2242(9) 0.073(4) Uani 1 1 d . U . . .
N7 N 0.3978(16) 0.3622(10) 0.1863(10) 0.083(4) Uani 1 1 d . U . . .
N8 N 0.3666(18) 0.2352(12) 0.0867(12) 0.115(7) Uani 1 1 d D U . . .
N9 N 0.5270(11) 0.2723(7) 0.8227(8) 0.048(3) Uani 1 1 d . U . . .
N10 N 0.4934(11) 0.3498(7) 0.9110(8) 0.047(3) Uani 1 1 d . U . . .
N11 N 0.3113(16) 0.2900(10) 0.9216(11) 0.091(6) Uani 1 1 d . U . . .
N12 N 0.3533(11) 0.2659(8) 0.7320(8) 0.048(3) Uani 1 1 d . U . . .
N13 N 0.0750(12) 0.2264(8) 0.2725(8) 0.052(3) Uani 1 1 d . U . . .
N14 N 0.1040(14) 0.2206(10) 0.1552(9) 0.069(4) Uani 1 1 d . U . . .
N15 N -0.0290(16) 0.1312(10) 0.0889(9) 0.081(5) Uani 1 1 d . U . . .
N16 N -0.197(2) 0.1701(13) 0.1299(15) 0.146(8) Uani 1 1 d D U . . .
N17 N 0.5765(11) 0.1516(7) 0.7299(7) 0.039(3) Uani 1 1 d . U . . .
N18 N 0.7271(10) 0.1343(7) 0.7086(7) 0.043(3) Uani 1 1 d . U . . .
N19 N 0.8787(15) 0.2548(10) 0.7623(12) 0.101(6) Uani 1 1 d . U . . .
N20 N 0.5646(11) 0.2437(6) 0.6826(7) 0.039(3) Uani 1 1 d . U . . .
N21 N 0.2017(12) 0.3773(8) 0.3552(8) 0.055(3) Uani 1 1 d . U . . .
N22 N 0.0455(13) 0.3402(9) 0.2396(9) 0.065(4) Uani 1 1 d . U . . .
N23 N -0.0398(12) 0.4179(9) 0.2850(10) 0.066(4) Uani 1 1 d . U . . .
N24 N 0.0881(16) 0.5585(11) 0.4125(14) 0.122(7) Uani 1 1 d . U . . .
Ni1 Ni 0.45836(18) 0.20135(11) 0.72404(13) 0.0432(6) Uani 1 1 d . U . . .
Ni2 Ni 0.1712(2) 0.29705(14) 0.25292(15) 0.0625(8) Uani 1 1 d . U . . .
F101 F 0.6811(11) 0.1889(6) 0.4806(6) 0.086(4) Uani 1 1 d . U . . .
F102 F 0.8019(9) 0.0833(5) 0.5075(6) 0.073(3) Uani 1 1 d . U . . .
F103 F 0.8227(9) 0.1517(5) 0.4575(6) 0.078(3) Uani 1 1 d . U . . .
F104 F 0.6625(8) 0.1226(5) 0.5327(6) 0.068(3) Uani 1 1 d . U . . .
F105 F 0.6704(8) 0.0779(5) 0.4247(6) 0.066(3) Uani 1 1 d . U . . .
F106 F 0.8160(9) 0.1956(5) 0.5652(6) 0.070(3) Uani 1 1 d . U . . .
P101 P 0.7423(4) 0.1368(3) 0.4950(3) 0.0540(14) Uani 1 1 d . U . . .
F201 F 0.4050(9) 0.5046(8) 0.8677(7) 0.104(4) Uani 1 1 d . U . . .
F202 F 0.1761(10) 0.5208(7) 0.8619(7) 0.104(4) Uani 1 1 d . U . . .
F203 F 0.2514(9) 0.4332(5) 0.8358(6) 0.080(3) Uani 1 1 d . U . . .
F204 F 0.3279(13) 0.5896(6) 0.8897(7) 0.118(5) Uani 1 1 d . U . . .
F205 F 0.3117(10) 0.5209(6) 0.9385(6) 0.082(3) Uani 1 1 d . U . . .
F206 F 0.2743(12) 0.5026(7) 0.7886(6) 0.102(4) Uani 1 1 d . U . . .
P201 P 0.2914(5) 0.5108(3) 0.8628(3) 0.0600(15) Uani 1 1 d . U . . .
F301 F 0.7957(10) 0.3338(8) 0.3310(9) 0.120(5) Uani 1 1 d . U . . .
F302 F 0.5790(10) 0.3764(7) 0.3356(9) 0.116(5) Uani 1 1 d . U . . .
F303 F 0.7506(11) 0.4269(7) 0.3978(9) 0.123(5) Uani 1 1 d . U . . .
F304 F 0.6281(11) 0.2876(7) 0.2719(8) 0.110(4) Uani 1 1 d . U . . .
F305 F 0.6762(12) 0.3237(8) 0.3850(8) 0.128(5) Uani 1 1 d . U . . .
F306 F 0.7044(11) 0.3889(8) 0.2862(9) 0.132(5) Uani 1 1 d . U . . .
P301 P 0.6901(5) 0.3581(4) 0.3359(4) 0.084(2) Uani 1 1 d . U . . .
F401 F -0.1087(10) 0.0428(7) 0.8145(10) 0.136(5) Uani 1 1 d . U . . .
F402 F 0.1176(11) 0.0351(10) 0.8690(10) 0.163(6) Uani 1 1 d . U . . .
F403 F 0.0354(13) 0.0573(10) 0.7884(8) 0.138(5) Uani 1 1 d . U . . .
F404 F -0.0271(15) 0.0209(10) 0.8959(10) 0.155(6) Uani 1 1 d . U . . .
F405 F 0.0299(16) 0.1151(8) 0.8878(9) 0.158(6) Uani 1 1 d . U . . .
F406 F -0.0205(16) -0.0358(8) 0.7984(10) 0.176(7) Uani 1 1 d . U . . .
P401 P 0.0031(5) 0.0387(3) 0.8400(3) 0.0699(17) Uani 1 1 d . U . . .
C501 C 0.8867(15) 0.4965(10) 0.9481(8) 0.151(10) Uani 1 1 d . U . . .
H501 H 0.918034 0.517511 0.995870 0.181 Uiso 1 1 calc R . . . .
C502 C 0.9379(12) 0.5118(9) 0.9065(11) 0.149(10) Uani 1 1 d G U . . .
H502 H 1.004160 0.543388 0.925833 0.179 Uiso 1 1 calc R . . . .
C503 C 0.8920(14) 0.4810(9) 0.8367(11) 0.111(8) Uani 1 1 d G U . . .
H503 H 0.926963 0.491532 0.808257 0.133 Uiso 1 1 calc R . . . .
C504 C 0.7950(14) 0.4348(9) 0.8085(8) 0.117(8) Uani 1 1 d G U . . .
H504 H 0.763641 0.413797 0.760716 0.140 Uiso 1 1 calc R . . . .
C505 C 0.7438(11) 0.4195(8) 0.8501(10) 0.113(8) Uani 1 1 d G U . . .
H505 H 0.677513 0.387918 0.830751 0.135 Uiso 1 1 calc R . . . .
C506 C 0.7897(14) 0.4503(10) 0.9199(9) 0.114(8) Uani 1 1 d G U . . .
H506 H 0.754708 0.439774 0.948328 0.136 Uiso 1 1 calc R . . . .
C601 C 0.1162(11) 0.6955(8) 0.0431(9) 0.095(6) Uani 1 1 d . U . . .
H601 H 0.078996 0.663996 0.054071 0.114 Uiso 1 1 calc R . . . .
C602 C 0.1601(12) 0.6729(6) -0.0102(8) 0.099(7) Uani 1 1 d G U . . .
H602 H 0.152919 0.625887 -0.035748 0.119 Uiso 1 1 calc R . . . .
C603 C 0.2146(12) 0.7190(9) -0.0262(7) 0.097(7) Uani 1 1 d G U . . .
H603 H 0.244587 0.703572 -0.062669 0.117 Uiso 1 1 calc R . . . .
C604 C 0.2251(12) 0.7878(8) 0.0112(9) 0.093(6) Uani 1 1 d G U . . .
H604 H 0.262333 0.819367 0.000227 0.112 Uiso 1 1 calc R . . . .
C605 C 0.1812(12) 0.8105(6) 0.0645(8) 0.085(6) Uani 1 1 d G U . . .
H605 H 0.188411 0.857477 0.090046 0.102 Uiso 1 1 calc R . . . .
C606 C 0.1268(11) 0.7643(9) 0.0805(7) 0.086(6) Uani 1 1 d G U . . .
H606 H 0.096742 0.779792 0.116968 0.104 Uiso 1 1 calc R . . . .

loop_
_atom_site_aniso_label
_atom_site_aniso_U_11
_atom_site_aniso_U_22
_atom_site_aniso_U_33
_atom_site_aniso_U_23
_atom_site_aniso_U_13
_atom_site_aniso_U_12
C1 0.057(11) 0.039(9) 0.034(7) 0.015(7) 0.000(8) -0.002(7)
C2 0.059(11) 0.040(9) 0.057(8) 0.020(7) 0.014(9) -0.003(8)
C3 0.034(9) 0.045(8) 0.047(7) 0.017(6) 0.006(8) 0.005(6)
C4 0.039(8) 0.052(9) 0.070(11) 0.017(7) 0.012(8) -0.003(7)
C5 0.039(7) 0.047(9) 0.050(10) 0.017(8) 0.015(7) -0.002(7)
C6 0.056(10) 0.042(10) 0.083(13) 0.028(9) 0.025(9) 0.017(8)
C7 0.042(8) 0.051(11) 0.083(13) 0.023(9) 0.011(9) 0.019(7)
C8 0.044(9) 0.054(11) 0.087(14) 0.028(10) 0.005(9) -0.006(9)
C9 0.046(8) 0.044(9) 0.058(12) 0.023(9) 0.008(8) -0.003(7)
C10 0.032(8) 0.026(7) 0.049(7) 0.020(6) 0.005(7) 0.020(6)
C11 0.040(9) 0.035(8) 0.052(6) 0.017(6) 0.009(7) -0.004(7)
C12 0.055(10) 0.024(7) 0.059(9) 0.021(7) 0.006(9) 0.014(8)
C13 0.037(9) 0.037(8) 0.065(9) 0.020(7) 0.023(9) 0.008(8)
C14 0.038(9) 0.029(7) 0.046(8) 0.011(6) 0.017(8) 0.000(7)
C15 0.038(9) 0.041(8) 0.039(8) 0.012(7) 0.004(8) 0.011(8)
C16 0.035(8) 0.013(7) 0.044(8) -0.001(6) 0.017(8) 0.013(7)
C17 0.055(10) 0.051(9) 0.044(9) 0.014(7) 0.010(8) 0.023(8)
C18 0.062(10) 0.056(9) 0.045(10) 0.022(8) 0.006(8) 0.000(8)
C19 0.058(9) 0.032(8) 0.039(10) 0.016(7) 0.009(7) -0.004(7)
C20 0.052(10) 0.037(9) 0.057(11) 0.020(8) 0.007(8) 0.008(7)
C21 0.064(10) 0.044(8) 0.052(10) 0.028(8) 0.003(8) 0.009(7)
C22 0.048(9) 0.054(10) 0.071(12) 0.029(9) 0.003(8) 0.008(8)
C23 0.042(10) 0.067(10) 0.067(12) 0.032(9) -0.008(8) 0.005(7)
C24 0.068(10) 0.061(11) 0.095(14) 0.050(9) 0.030(10) 0.009(9)
C25 0.094(11) 0.063(11) 0.087(12) 0.054(9) 0.038(10) 0.020(9)
C26 0.108(14) 0.080(13) 0.092(14) 0.068(10) 0.024(11) 0.028(10)
C27 0.118(15) 0.104(14) 0.084(14) 0.076(11) 0.024(11) 0.020(11)
C28 0.122(14) 0.092(12) 0.085(13) 0.061(9) 0.049(11) 0.016(10)
C29 0.123(15) 0.110(13) 0.079(13) 0.057(9) 0.046(11) 0.014(10)
C30 0.132(17) 0.102(15) 0.106(18) 0.040(11) 0.038(13) 0.017(13)
C31 0.143(19) 0.123(17) 0.087(16) 0.029(13) 0.032(14) 0.009(13)
C32 0.130(18) 0.117(17) 0.110(17) 0.040(12) 0.047(15) 0.030(14)
C33 0.138(17) 0.115(15) 0.100(16) 0.044(11) 0.062(13) 0.006(14)
C34 0.051(10) 0.048(10) 0.050(8) 0.026(7) 0.007(7) 0.010(7)
C35 0.043(9) 0.043(10) 0.053(8) 0.024(7) 0.003(7) 0.010(7)
C36 0.050(9) 0.032(8) 0.045(6) 0.022(6) 0.009(6) 0.005(7)
C37 0.048(9) 0.058(10) 0.041(10) 0.011(8) 0.005(8) 0.014(7)
C38 0.055(10) 0.066(9) 0.060(12) 0.013(9) 0.024(8) 0.020(8)
C39 0.107(16) 0.084(12) 0.127(17) 0.047(12) 0.057(12) 0.015(10)
C40 0.099(15) 0.107(13) 0.084(16) 0.059(13) 0.038(11) 0.022(12)
C41 0.116(15) 0.118(14) 0.066(14) 0.029(12) 0.058(12) 0.003(13)
C42 0.094(14) 0.094(12) 0.084(15) 0.004(12) 0.057(11) 0.008(11)
C43 0.051(10) 0.054(10) 0.045(7) 0.029(7) 0.010(7) 0.013(8)
C44 0.038(8) 0.053(8) 0.047(8) 0.023(7) 0.015(6) 0.014(6)
C45 0.065(11) 0.053(8) 0.045(11) 0.023(8) 0.004(7) 0.015(8)
C46 0.051(10) 0.052(9) 0.060(11) 0.023(8) 0.009(7) 0.020(7)
C47 0.044(9) 0.061(9) 0.040(8) 0.022(8) 0.016(6) 0.022(7)
C48 0.063(11) 0.050(8) 0.049(11) 0.008(8) 0.006(7) 0.014(8)
C49 0.055(10) 0.047(8) 0.056(11) 0.025(8) 0.018(7) 0.015(7)
C50 0.038(9) 0.058(11) 0.056(8) 0.022(9) 0.006(6) 0.004(8)
C51 0.040(8) 0.043(9) 0.050(7) 0.032(8) 0.001(6) 0.001(8)
C52 0.041(8) 0.068(11) 0.060(9) 0.036(10) 0.000(7) 0.008(9)
C53 0.048(8) 0.053(10) 0.054(8) 0.030(9) 0.004(7) 0.024(9)
C54 0.057(9) 0.056(10) 0.050(7) 0.037(8) 0.005(6) 0.019(8)
C55 0.052(9) 0.063(11) 0.057(8) 0.038(10) 0.009(7) 0.029(9)
C56 0.033(7) 0.058(10) 0.052(8) 0.038(9) -0.002(7) -0.008(8)
C57 0.052(10) 0.051(9) 0.050(7) 0.031(7) -0.006(8) 0.021(7)
C58 0.074(11) 0.073(10) 0.052(7) 0.041(7) 0.001(8) 0.036(7)
C59 0.087(13) 0.100(14) 0.061(7) 0.047(9) 0.014(10) 0.033(9)
C60 0.103(15) 0.104(15) 0.049(8) 0.032(9) 0.013(10) 0.029(10)
C61 0.115(13) 0.103(15) 0.092(15) 0.049(11) 0.007(11) 0.014(8)
C62 0.109(11) 0.101(15) 0.163(19) 0.046(13) 0.019(14) 0.006(11)
C63 0.126(18) 0.118(19) 0.21(2) 0.020(16) 0.014(19) 0.019(15)
C64 0.127(15) 0.12(2) 0.26(3) 0.039(18) 0.016(19) -0.002(16)
C65 0.108(13) 0.12(2) 0.28(3) 0.022(17) 0.010(19) -0.016(17)
C66 0.110(14) 0.093(17) 0.25(2) 0.045(15) 0.008(16) -0.012(14)
C67 0.037(9) 0.037(9) 0.062(11) 0.024(8) 0.003(8) 0.002(7)
C68 0.039(9) 0.070(11) 0.045(11) 0.028(8) -0.013(8) 0.017(8)
C69 0.040(8) 0.026(8) 0.028(9) 0.006(6) 0.000(7) 0.013(6)
C70 0.046(8) 0.066(10) 0.062(12) 0.033(9) 0.008(7) 0.026(7)
C71 0.046(8) 0.082(10) 0.096(13) 0.052(10) 0.011(9) 0.003(8)
C72 0.095(14) 0.076(11) 0.159(19) 0.061(12) -0.031(15) -0.035(11)
C73 0.088(12) 0.143(16) 0.14(2) 0.047(17) -0.002(16) -0.055(14)
C74 0.061(11) 0.19(2) 0.14(2) 0.025(19) 0.019(14) -0.032(12)
C75 0.040(8) 0.166(16) 0.114(17) -0.005(15) 0.035(12) -0.001(10)
C76 0.031(8) 0.027(9) 0.044(10) 0.012(7) -0.001(7) -0.003(6)
C77 0.036(9) 0.023(7) 0.036(8) 0.009(6) -0.013(7) -0.002(6)
C78 0.042(10) 0.046(9) 0.042(9) 0.020(7) 0.000(8) 0.007(8)
C79 0.033(9) 0.056(9) 0.054(10) 0.031(7) 0.005(8) 0.018(8)
C80 0.030(9) 0.050(8) 0.072(10) 0.035(8) 0.006(8) 0.010(7)
C81 0.057(11) 0.016(7) 0.062(10) 0.010(7) 0.008(9) 0.005(8)
C82 0.052(10) 0.026(7) 0.045(9) 0.009(7) -0.005(8) 0.009(8)
C83 0.051(9) 0.043(9) 0.077(10) 0.037(8) 0.005(8) 0.013(9)
C84 0.048(7) 0.029(8) 0.074(8) 0.035(8) 0.005(7) -0.002(8)
C85 0.041(8) 0.044(10) 0.077(9) 0.042(9) 0.010(7) -0.003(8)
C86 0.057(8) 0.037(9) 0.072(9) 0.033(9) 0.010(7) 0.014(9)
C87 0.056(8) 0.049(9) 0.071(7) 0.046(8) 0.002(7) 0.011(8)
C88 0.058(9) 0.065(11) 0.070(8) 0.048(10) 0.008(7) 0.018(9)
C89 0.050(8) 0.052(10) 0.066(9) 0.039(9) 0.014(7) 0.009(9)
C90 0.064(10) 0.049(9) 0.059(8) 0.047(7) 0.000(7) 0.012(8)
C91 0.035(8) 0.074(11) 0.069(9) 0.049(8) 0.005(7) 0.009(7)
C92 0.076(12) 0.088(13) 0.062(9) 0.051(8) -0.003(9) 0.010(9)
C93 0.078(13) 0.087(14) 0.083(11) 0.050(10) -0.018(10) 0.014(9)
C94 0.056(11) 0.064(10) 0.118(14) 0.039(9) 0.018(10) 0.012(7)
C95 0.064(11) 0.053(9) 0.154(16) 0.051(9) 0.009(10) 0.022(8)
C96 0.038(11) 0.082(14) 0.22(2) 0.055(13) 0.000(13) 0.020(9)
C97 0.068(14) 0.079(15) 0.20(2) 0.046(14) 0.054(12) 0.019(12)
C98 0.098(16) 0.093(14) 0.17(2) 0.056(14) 0.070(13) 0.006(13)
C99 0.102(14) 0.074(13) 0.137(17) 0.052(12) 0.046(12) 0.013(11)
N1 0.028(7) 0.052(7) 0.041(6) 0.020(6) 0.001(6) 0.005(5)
N2 0.040(8) 0.051(8) 0.051(7) 0.019(6) 0.004(6) -0.001(6)
N3 0.043(7) 0.040(8) 0.070(10) 0.022(7) 0.033(7) 0.008(7)
N4 0.038(7) 0.040(6) 0.050(5) 0.027(5) -0.001(5) 0.014(5)
N5 0.060(7) 0.062(8) 0.053(9) 0.039(7) 0.009(6) 0.008(6)
N6 0.098(10) 0.075(10) 0.079(10) 0.058(8) 0.035(9) 0.028(7)
N7 0.103(11) 0.096(11) 0.085(11) 0.069(8) 0.038(9) 0.020(8)
N8 0.120(15) 0.117(14) 0.102(14) 0.037(10) 0.050(12) 0.009(11)
N9 0.048(8) 0.040(7) 0.051(6) 0.020(5) 0.007(5) 0.010(5)
N10 0.039(7) 0.046(8) 0.050(7) 0.018(6) 0.006(6) 0.012(6)
N11 0.089(12) 0.061(9) 0.114(14) 0.020(10) 0.051(10) 0.011(9)
N12 0.045(7) 0.057(8) 0.045(7) 0.024(6) 0.012(5) 0.019(6)
N13 0.054(8) 0.057(8) 0.050(6) 0.037(6) -0.002(6) 0.014(6)
N14 0.067(9) 0.097(9) 0.053(6) 0.044(6) 0.009(6) 0.032(6)
N15 0.092(10) 0.096(11) 0.055(7) 0.042(8) 0.005(8) 0.026(7)
N16 0.129(15) 0.103(14) 0.18(2) 0.046(12) 0.022(15) 0.015(12)
N17 0.045(6) 0.040(7) 0.039(8) 0.021(6) 0.011(6) 0.017(6)
N18 0.029(6) 0.042(8) 0.044(9) 0.010(6) 0.001(6) 0.011(6)
N19 0.066(10) 0.059(9) 0.141(16) 0.047(10) -0.035(11) -0.005(7)
N20 0.040(7) 0.028(7) 0.045(8) 0.019(6) -0.001(6) 0.006(5)
N21 0.054(8) 0.062(7) 0.064(6) 0.047(5) 0.009(5) 0.014(6)
N22 0.071(8) 0.075(10) 0.060(8) 0.046(7) 0.005(7) 0.020(7)
N23 0.040(8) 0.065(8) 0.088(10) 0.041(7) -0.003(7) 0.009(6)
N24 0.065(12) 0.084(12) 0.183(17) 0.058(12) -0.015(11) -0.001(9)
Ni1 0.0397(14) 0.0393(14) 0.0489(16) 0.0202(12) 0.0071(12) 0.0108(11)
Ni2 0.0664(18) 0.0663(18) 0.0647(19) 0.0431(16) 0.0102(15) 0.0158(15)
F101 0.137(10) 0.063(7) 0.062(8) 0.024(6) 0.021(7) 0.056(7)
F102 0.069(7) 0.058(6) 0.078(8) 0.026(6) -0.001(6) 0.022(6)
F103 0.082(8) 0.059(7) 0.070(7) 0.013(6) 0.026(6) -0.008(6)
F104 0.063(7) 0.062(7) 0.067(7) 0.020(6) 0.018(6) 0.002(5)
F105 0.067(7) 0.053(6) 0.060(6) 0.017(5) 0.001(5) 0.013(5)
F106 0.080(7) 0.042(6) 0.063(6) 0.009(5) 0.013(5) -0.006(5)
P101 0.056(3) 0.043(3) 0.059(4) 0.020(3) 0.014(3) 0.008(3)
F201 0.054(6) 0.158(11) 0.110(10) 0.074(10) 0.026(6) 0.005(6)
F202 0.091(7) 0.109(10) 0.122(11) 0.044(9) 0.039(7) 0.062(7)
F203 0.082(8) 0.044(5) 0.090(8) 0.009(5) 0.023(7) 0.010(5)
F204 0.201(13) 0.056(6) 0.092(9) 0.028(6) 0.064(10) -0.005(7)
F205 0.098(9) 0.079(8) 0.057(6) 0.027(6) 0.017(6) 0.003(7)
F206 0.150(12) 0.103(9) 0.062(6) 0.035(7) 0.032(7) 0.058(9)
P201 0.074(4) 0.047(3) 0.058(4) 0.023(3) 0.016(3) 0.014(3)
F301 0.068(7) 0.119(11) 0.189(15) 0.072(10) 0.047(8) 0.041(7)
F302 0.064(7) 0.091(9) 0.178(15) 0.044(9) 0.041(8) 0.017(6)
F303 0.085(9) 0.081(7) 0.157(10) 0.020(7) 0.028(8) -0.010(7)
F304 0.092(9) 0.084(7) 0.131(9) 0.024(6) 0.035(8) 0.016(7)
F305 0.123(12) 0.127(11) 0.143(10) 0.081(9) 0.035(10) -0.006(9)
F306 0.091(10) 0.159(12) 0.181(12) 0.121(11) 0.033(10) 0.006(9)
P301 0.063(4) 0.075(4) 0.115(6) 0.042(4) 0.032(4) 0.012(3)
F401 0.061(7) 0.110(10) 0.248(17) 0.100(11) 0.020(8) 0.029(7)
F402 0.072(7) 0.254(15) 0.247(18) 0.211(14) 0.020(8) 0.021(9)
F403 0.139(12) 0.234(15) 0.102(10) 0.106(10) 0.058(10) 0.091(12)
F404 0.174(14) 0.190(14) 0.171(12) 0.120(12) 0.097(12) 0.051(13)
F405 0.203(15) 0.088(7) 0.115(11) 0.002(7) 0.038(11) -0.031(9)
F406 0.227(17) 0.089(7) 0.151(13) 0.012(8) -0.013(12) 0.089(9)
P401 0.055(3) 0.074(4) 0.085(5) 0.035(4) 0.023(3) 0.023(3)
C501 0.120(18) 0.135(19) 0.133(16) 0.010(16) 0.046(14) -0.035(14)
C502 0.125(18) 0.124(19) 0.147(17) 0.015(17) 0.056(14) -0.026(14)
C503 0.096(15) 0.091(17) 0.155(16) 0.059(15) 0.052(14) 0.011(12)
C504 0.084(15) 0.135(18) 0.138(15) 0.073(15) 0.030(13) 0.005(12)
C505 0.082(15) 0.129(17) 0.130(15) 0.079(15) 0.012(12) -0.014(13)
C506 0.085(15) 0.116(18) 0.126(15) 0.045(16) 0.030(14) 0.007(12)
C601 0.077(14) 0.082(11) 0.096(16) 0.014(12) 0.008(11) 0.036(11)
C602 0.073(15) 0.078(12) 0.099(16) -0.002(11) 0.006(11) 0.030(11)
C603 0.089(15) 0.094(13) 0.080(14) 0.012(11) 0.008(11) 0.046(13)
C604 0.101(15) 0.091(12) 0.087(15) 0.035(11) 0.019(11) 0.051(12)
C605 0.081(15) 0.075(12) 0.084(14) 0.020(11) 0.007(10) 0.046(11)
C606 0.074(14) 0.085(12) 0.084(14) 0.022(10) 0.012(11) 0.040(12)

loop_
_atom_type_symbol
_atom_type_description
_atom_type_scat_dispersion_real
_atom_type_scat_dispersion_imag
_atom_type_scat_source
C C 0.0033 0.0016 'International Tables Vol C Tables 4.2.6.8 and 6.1.1.4'
H H 0.0000 0.0000 'International Tables Vol C Tables 4.2.6.8 and 6.1.1.4'
F F 0.0171 0.0103 'International Tables Vol C Tables 4.2.6.8 and 6.1.1.4'
N N 0.0061 0.0033 'International Tables Vol C Tables 4.2.6.8 and 6.1.1.4'
Ni Ni 0.3393 1.1124 'International Tables Vol C Tables 4.2.6.8 and 6.1.1.4'
P P 0.1023 0.0942 'International Tables Vol C Tables 4.2.6.8 and 6.1.1.4'

loop_
_geom_angle_atom_site_label_1
_geom_angle_atom_site_label_2
_geom_angle_atom_site_label_3
_geom_angle
_geom_angle_site_symmetry_1
_geom_angle_site_symmetry_3
_geom_angle_publ_flag
C2 C1 H1 125.1 . . ?
C2 C1 N1 109.9(17) . . ?
N1 C1 H1 125.1 . . ?
C1 C2 H2 126.3 . . ?
C1 C2 N2 107.5(17) . . ?
N2 C2 H2 126.3 . . ?
N1 C3 C10 121.0(16) . . ?
N1 C3 N2 109.6(16) . . ?
N2 C3 C10 129.4(17) . . ?
H4A C4 H4B 107.1 . . ?
C5 C4 H4A 107.8 . . ?
C5 C4 H4B 107.8 . . ?
N2 C4 H4A 107.8 . . ?
N2 C4 H4B 107.8 . . ?
N2 C4 C5 118.2(16) . . ?
C9 C5 C4 122.8(18) . . ?
C9 C5 N3 125.5(18) . . ?
N3 C5 C4 111.7(15) . . ?
C7 C6 H6 118.0 . . ?
C7 C6 N3 124.1(18) . . ?
N3 C6 H6 118.0 . . ?
C6 C7 H7 121.4 . . ?
C8 C7 C6 117.2(19) . . ?
C8 C7 H7 121.4 . . ?
C7 C8 H8 119.3 . . ?
C7 C8 C9 121.3(19) . . ?
C9 C8 H8 119.3 . . ?
C5 C9 C8 118.6(19) . . ?
C5 C9 H9 120.7 . . ?
C8 C9 H9 120.7 . . ?
C3 C10 H10 122.1 . . ?
N4 C10 C3 115.7(16) . . ?
N4 C10 H10 122.1 . . ?
C12 C11 C16 119.1(17) . . ?
C12 C11 N4 124.0(16) . . ?
C16 C11 N4 116.9(16) . . ?
C11 C12 H12 119.7 . . ?
C13 C12 C11 120.7(17) . . ?
C13 C12 H12 119.7 . . ?
C12 C13 H13 120.1 . . ?
C14 C13 C12 119.8(17) . . ?
C14 C13 H13 120.1 . . ?
C13 C14 C17 116.9(16) . . ?
C15 C14 C13 119.9(17) . . ?
C15 C14 C17 122.9(16) . . ?
C14 C15 H15 119.1 . . ?
C14 C15 C16 121.9(17) . . ?
C16 C15 H15 119.1 . . ?
C11 C16 H16 120.7 . . ?
C15 C16 C11 118.7(15) . . ?
C15 C16 H16 120.7 . . ?
C14 C17 H17A 108.0 . . ?
C14 C17 H17B 108.0 . . ?
H17A C17 H17B 107.3 . . ?
C18 C17 C14 117.0(14) . . ?
C18 C17 H17A 108.0 . . ?
C18 C17 H17B 108.0 . . ?
C19 C18 C17 120.1(11) . . ?
C19 C18 C23 120.0 . . ?
C23 C18 C17 119.9(11) . . ?
C18 C19 H19 120.0 . . ?
C18 C19 C20 120.0 . . ?
C20 C19 H19 120.0 . . ?
C19 C20 H20 120.0 . . ?
C21 C20 C19 120.0 . . ?
C21 C20 H20 120.0 . . ?
C20 C21 C22 120.0 . . ?
C20 C21 N5 119.1(10) . . ?
C22 C21 N5 120.9(10) . . ?
C21 C22 H22 120.0 . . ?
C21 C22 C23 120.0 . . ?
C23 C22 H22 120.0 . . ?
C18 C23 H23 120.0 . . ?
C22 C23 C18 120.0 . . ?
C22 C23 H23 120.0 . . ?
C25 C24 H24 122.3 . . ?
N5 C24 H24 122.3 . . ?
N5 C24 C25 115(2) . . ?
N6 C25 C24 118.6(19) . . ?
N7 C25 C24 128(2) . . ?
N7 C25 N6 114(2) . . ?
C27 C26 H26 126.7 . . ?
C27 C26 N6 107(2) . . ?
N6 C26 H26 126.7 . . ?
C26 C27 H27 126.1 . . ?
C26 C27 N7 108(2) . . ?
N7 C27 H27 126.1 . . ?
H28A C28 H28B 107.3 . . ?
C29 C28 H28A 108.2 . . ?
C29 C28 H28B 108.2 . . ?
N7 C28 H28A 108.2 . . ?
N7 C28 H28B 108.2 . . ?
N7 C28 C29 116(2) . . ?
C33 C29 C28 128(3) . . ?
C33 C29 N8 118(3) . . ?
N8 C29 C28 114(2) . . ?
C31 C30 H30 116.2 . . ?
N8 C30 H30 116.2 . . ?
N8 C30 C31 128(3) . . ?
C30 C31 H31 124.8 . . ?
C30 C31 C32 110(3) . . ?
C32 C31 H31 124.8 . . ?
C31 C32 H32 120.2 . . ?
C33 C32 C31 120(3) . . ?
C33 C32 H32 120.2 . . ?
C29 C33 C32 124(3) . . ?
C29 C33 H33 117.9 . . ?
C32 C33 H33 117.9 . . ?
C35 C34 H34 123.8 . . ?
C35 C34 N9 112.3(18) . . ?
N9 C34 H34 123.8 . . ?
C34 C35 H35 126.8 . . ?
C34 C35 N10 106.5(17) . . ?
N10 C35 H35 126.8 . . ?
N9 C36 C43 120.6(17) . . ?
N9 C36 N10 111.6(16) . . ?
N10 C36 C43 127.7(18) . . ?
H37A C37 H37B 107.6 . . ?
C38 C37 H37A 108.7 . . ?
C38 C37 H37B 108.7 . . ?
N10 C37 H37A 108.7 . . ?
N10 C37 H37B 108.7 . . ?
N10 C37 C38 114.3(16) . . ?
C42 C38 C37 120(2) . . ?
N11 C38 C37 118.3(19) . . ?
N11 C38 C42 122(2) . . ?
C40 C39 H39 115.9 . . ?
C40 C39 N11 128(3) . . ?
N11 C39 H39 115.9 . . ?
C39 C40 H40 124.9 . . ?
C39 C40 C41 110(3) . . ?
C41 C40 H40 124.9 . . ?
C40 C41 H41 116.6 . . ?
C40 C41 C42 127(3) . . ?
C42 C41 H41 116.6 . . ?
C38 C42 H42 122.6 . . ?
C41 C42 C38 115(2) . . ?
C41 C42 H42 122.6 . . ?
C36 C43 H43 122.4 . . ?
N12 C43 C36 115.2(18) . . ?
N12 C43 H43 122.4 . . ?
C45 C44 C49 120.0 . . ?
C45 C44 N12 121.8(10) . . ?
C49 C44 N12 118.2(10) . . ?
C44 C45 H45 120.0 . . ?
C46 C45 C44 120.0 . . ?
C46 C45 H45 120.0 . . ?
C45 C46 H46 120.0 . . ?
C47 C46 C45 120.0 . . ?
C47 C46 H46 120.0 . . ?
C46 C47 C50 117.1(11) . . ?
C48 C47 C46 120.0 . . ?
C48 C47 C50 122.9(11) . . ?
C47 C48 H48 120.0 . . ?
C47 C48 C49 120.0 . . ?
C49 C48 H48 120.0 . . ?
C44 C49 H49 120.0 . . ?
C48 C49 C44 120.0 . . ?
C48 C49 H49 120.0 . . ?
C47 C50 H50A 108.3 . . ?
C47 C50 H50B 108.3 . . ?
C47 C50 C51 116.1(14) . . ?
H50A C50 H50B 107.4 . . ?
C51 C50 H50A 108.3 . . ?
C51 C50 H50B 108.3 . . ?
C52 C51 C50 118.0(10) . . ?
C52 C51 C56 120.0 . . ?
C56 C51 C50 121.7(10) . . ?
C51 C52 H52 120.0 . . ?
C53 C52 C51 120.0 . . ?
C53 C52 H52 120.0 . . ?
C52 C53 H53 120.0 . . ?
C52 C53 C54 120.0 . . ?
C54 C53 H53 120.0 . . ?
C53 C54 C55 120.0 . . ?
N13 C54 C53 121.1(10) . . ?
N13 C54 C55 118.7(10) . . ?
C54 C55 H55 120.0 . . ?
C54 C55 C56 120.0 . . ?
C56 C55 H55 120.0 . . ?
C51 C56 H56 120.0 . . ?
C55 C56 C51 120.0 . . ?
C55 C56 H56 120.0 . . ?
C58 C57 H57 120.9 . . ?
N13 C57 H57 120.9 . . ?
N13 C57 C58 118.2(19) . . ?
N14 C58 C57 119(2) . . ?
N14 C58 N15 112(2) . . ?
N15 C58 C57 129(2) . . ?
C60 C59 H59 125.9 . . ?
N14 C59 H59 125.9 . . ?
N14 C59 C60 108(2) . . ?
C59 C60 H60 125.2 . . ?
C59 C60 N15 110(2) . . ?
N15 C60 H60 125.2 . . ?
H61A C61 H61B 108.0 . . ?
C62 C61 H61A 109.4 . . ?
C62 C61 H61B 109.4 . . ?
N15 C61 H61A 109.4 . . ?
N15 C61 H61B 109.4 . . ?
N15 C61 C62 111(2) . . ?
C66 C62 C61 111(3) . . ?
C66 C62 N16 132(3) . . ?
N16 C62 C61 117(3) . . ?
C64 C63 H63 121.2 . . ?
N16 C63 H63 121.2 . . ?
N16 C63 C64 118(3) . . ?
C63 C64 H64 124.1 . . ?
C63 C64 C65 112(3) . . ?
C65 C64 H64 124.1 . . ?
C64 C65 H65 114.0 . . ?
C66 C65 C64 132(3) . . ?
C66 C65 H65 114.0 . . ?
C62 C66 C65 103(3) . . ?
C62 C66 H66 128.6 . . ?
C65 C66 H66 128.6 . . ?
C68 C67 H67 123.6 . . ?
N17 C67 H67 123.6 . . ?
N17 C67 C68 112.8(17) . . ?
C67 C68 H68 127.6 . . ?
C67 C68 N18 104.9(16) . . ?
N18 C68 H68 127.6 . . ?
N17 C69 C76 121.7(15) . . ?
N17 C69 N18 113.0(15) . . ?
N18 C69 C76 125.2(16) . . ?
H70A C70 H70B 107.8 . . ?
C71 C70 H70A 109.1 . . ?
C71 C70 H70B 109.1 . . ?
N18 C70 H70A 109.1 . . ?
N18 C70 H70B 109.1 . . ?
N18 C70 C71 112.7(17) . . ?
C75 C71 C70 116(2) . . ?
N19 C71 C70 119(2) . . ?
N19 C71 C75 125(2) . . ?
C73 C72 H72 119.5 . . ?
N19 C72 H72 119.5 . . ?
N19 C72 C73 121(3) . . ?
C72 C73 H73 119.9 . . ?
C72 C73 C74 120(3) . . ?
C74 C73 H73 119.9 . . ?
C73 C74 H74 121.1 . . ?
C75 C74 C73 118(3) . . ?
C75 C74 H74 121.1 . . ?
C71 C75 C74 116(3) . . ?
C71 C75 H75 121.8 . . ?
C74 C75 H75 121.8 . . ?
C69 C76 H76 123.1 . . ?
N20 C76 C69 113.9(15) . . ?
N20 C76 H76 123.1 . . ?
C78 C77 C82 117.7(16) . . ?
C78 C77 N20 123.7(16) . . ?
N20 C77 C82 118.6(16) . . ?
C77 C78 H78 118.5 . . ?
C77 C78 C79 123.1(18) . . ?
C79 C78 H78 118.5 . . ?
C78 C79 H79 121.1 . . ?
C80 C79 C78 117.9(18) . . ?
C80 C79 H79 121.1 . . ?
C79 C80 C83 119.4(18) . . ?
C81 C80 C79 120.5(17) . . ?
C81 C80 C83 120.1(18) . . ?
C80 C81 H81 119.2 . . ?
C80 C81 C82 121.7(18) . . ?
C82 C81 H81 119.2 . . ?
C77 C82 H82 120.5 . . ?
C81 C82 C77 119.0(18) . . ?
C81 C82 H82 120.5 . . ?
C80 C83 H83A 109.0 . . ?
C80 C83 H83B 109.0 . . ?
H83A C83 H83B 107.8 . . ?
C84 C83 C80 112.9(14) . . ?
C84 C83 H83A 109.0 . . ?
C84 C83 H83B 109.0 . . ?
C85 C84 C83 120.5(12) . . ?
C85 C84 C89 120.0 . . ?
C89 C84 C83 119.5(12) . . ?
C84 C85 H85 120.0 . . ?
C84 C85 C86 120.0 . . ?
C86 C85 H85 120.0 . . ?
C85 C86 H86 120.0 . . ?
C85 C86 C87 120.0 . . ?
C87 C86 H86 120.0 . . ?
C86 C87 N21 117.5(11) . . ?
C88 C87 C86 120.0 . . ?
C88 C87 N21 122.5(11) . . ?
C87 C88 H88 120.0 . . ?
C89 C88 C87 120.0 . . ?
C89 C88 H88 120.0 . . ?
C84 C89 H89 120.0 . . ?
C88 C89 C84 120.0 . . ?
C88 C89 H89 120.0 . . ?
C91 C90 H90 118.2 . . ?
N21 C90 H90 118.2 . . ?
N21 C90 C91 124(2) . . ?
N22 C91 C90 114.9(18) . . ?
N23 C91 C90 133(2) . . ?
N23 C91 N22 111.8(19) . . ?
C93 C92 H92 124.8 . . ?
N22 C92 H92 124.8 . . ?
N22 C92 C93 110(2) . . ?
C92 C93 H93 126.8 . . ?
C92 C93 N23 106(2) . . ?
N23 C93 H93 126.8 . . ?
H94A C94 H94B 108.2 . . ?
C95 C94 H94A 109.7 . . ?
C95 C94 H94B 109.7 . . ?
C95 C94 N23 109.7(19) . . ?
N23 C94 H94A 109.7 . . ?
N23 C94 H94B 109.7 . . ?
C99 C95 C94 125(3) . . ?
C99 C95 N24 120(3) . . ?
N24 C95 C94 114(2) . . ?
C97 C96 H96 123.4 . . ?
N24 C96 H96 123.4 . . ?
N24 C96 C97 113(3) . . ?
C96 C97 H97 117.2 . . ?
C98 C97 C96 126(3) . . ?
C98 C97 H97 117.2 . . ?
C97 C98 H98 122.9 . . ?
C97 C98 C99 114(3) . . ?
C99 C98 H98 122.9 . . ?
C95 C99 C98 123(3) . . ?
C95 C99 H99 118.4 . . ?
C98 C99 H99 118.4 . . ?
C1 N1 Ni1 143.0(12) . . ?
C3 N1 C1 106.0(15) . . ?
C3 N1 Ni1 111.0(12) . . ?
C2 N2 C3 107.0(15) . . ?
C2 N2 C4 126.6(16) . . ?
C3 N2 C4 126.2(17) . . ?
C5 N3 C6 113.2(15) . . ?
C10 N4 C11 117.3(15) . . ?
C10 N4 Ni1 112.0(12) . . ?
C11 N4 Ni1 129.6(11) . . ?
C21 N5 Ni2 129.6(10) . . ?
C24 N5 C21 116.8(16) . . ?
C24 N5 Ni2 113.6(13) . . ?
C25 N6 C26 105.3(18) . . ?
C25 N6 Ni2 111.8(13) . . ?
C26 N6 Ni2 141.4(17) . . ?
C25 N7 C27 106(2) . . ?
C25 N7 C28 127(2) . . ?
C27 N7 C28 125.6(19) . . ?
C30 N8 C29 120(3) . . ?
C34 N9 Ni1 142.4(13) . . ?
C36 N9 C34 103.9(16) . . ?
C36 N9 Ni1 109.6(12) . . ?
C35 N10 C37 125.6(16) . . ?
C36 N10 C35 105.5(16) . . ?
C36 N10 C37 127.7(16) . . ?
C38 N11 C39 117(2) . . ?
C43 N12 C44 115.1(14) . . ?
C43 N12 Ni1 112.4(12) . . ?
C44 N12 Ni1 132.2(11) . . ?
C54 N13 Ni2 127.2(11) . . ?
C57 N13 C54 120.5(16) . . ?
C57 N13 Ni2 110.7(13) . . ?
C58 N14 Ni2 110.8(15) . . ?
C59 N14 C58 108(2) . . ?
C59 N14 Ni2 139.8(18) . . ?
C58 N15 C60 102(2) . . ?
C58 N15 C61 128(2) . . ?
C60 N15 C61 129(2) . . ?
C63 N16 C62 122(3) . . ?
C67 N17 Ni1 142.4(13) . . ?
C69 N17 C67 104.6(15) . . ?
C69 N17 Ni1 112.9(11) . . ?
C68 N18 C70 124.0(15) . . ?
C69 N18 C68 104.3(15) . . ?
C69 N18 C70 131.4(15) . . ?
C71 N19 C72 119(2) . . ?
C76 N20 C77 117.4(15) . . ?
C76 N20 Ni1 112.8(11) . . ?
C77 N20 Ni1 129.6(12) . . ?
C87 N21 Ni2 131.1(11) . . ?
C90 N21 C87 120.7(17) . . ?
C90 N21 Ni2 108.1(14) . . ?
C91 N22 C92 104.9(19) . . ?
C91 N22 Ni2 114.2(13) . . ?
C92 N22 Ni2 140.9(17) . . ?
C91 N23 C93 107(2) . . ?
C91 N23 C94 126(2) . . ?
C93 N23 C94 127.5(19) . . ?
C95 N24 C96 123(3) . . ?
N1 Ni1 N4 79.5(6) . . ?
N1 Ni1 N9 90.8(6) . . ?
N1 Ni1 N12 90.0(6) . . ?
N1 Ni1 N20 169.3(6) . . ?
N4 Ni1 N20 94.5(5) . . ?
N9 Ni1 N4 170.2(6) . . ?
N9 Ni1 N12 80.2(6) . . ?
N9 Ni1 N20 95.3(6) . . ?
N12 Ni1 N4 98.5(6) . . ?
N12 Ni1 N20 99.7(5) . . ?
N17 Ni1 N1 92.9(6) . . ?
N17 Ni1 N4 90.6(5) . . ?
N17 Ni1 N9 91.0(6) . . ?
N17 Ni1 N12 170.8(6) . . ?
N17 Ni1 N20 78.2(5) . . ?
N5 Ni2 N13 98.2(6) . . ?
N5 Ni2 N21 102.6(6) . . ?
N6 Ni2 N5 79.3(7) . . ?
N6 Ni2 N13 173.5(7) . . ?
N6 Ni2 N14 94.4(7) . . ?
N6 Ni2 N21 93.6(7) . . ?
N6 Ni2 N22 93.2(7) . . ?
N13 Ni2 N21 92.8(6) . . ?
N14 Ni2 N5 90.2(7) . . ?
N14 Ni2 N13 79.6(7) . . ?
N14 Ni2 N21 166.0(7) . . ?
N22 Ni2 N5 172.3(6) . . ?
N22 Ni2 N13 89.1(6) . . ?
N22 Ni2 N14 89.0(7) . . ?
N22 Ni2 N21 79.1(7) . . ?
F102 P101 F101 178.5(8) . . ?
F103 P101 F101 89.7(7) . . ?
F103 P101 F102 90.0(7) . . ?
F103 P101 F105 89.0(7) . . ?
F103 P101 F106 90.2(6) . . ?
F104 P101 F101 90.1(7) . . ?
F104 P101 F102 90.1(7) . . ?
F104 P101 F103 179.6(8) . . ?
F104 P101 F105 91.3(6) . . ?
F104 P101 F106 89.4(6) . . ?
F105 P101 F101 89.9(7) . . ?
F105 P101 F102 88.6(6) . . ?
F105 P101 F106 179.0(8) . . ?
F106 P101 F101 90.6(7) . . ?
F106 P101 F102 90.8(7) . . ?
F201 P201 F202 176.6(10) . . ?
F201 P201 F203 91.7(8) . . ?
F201 P201 F204 90.2(9) . . ?
F201 P201 F205 88.7(8) . . ?
F201 P201 F206 90.2(8) . . ?
F202 P201 F205 88.8(8) . . ?
F203 P201 F202 90.6(7) . . ?
F203 P201 F204 178.0(9) . . ?
F203 P201 F205 90.8(7) . . ?
F203 P201 F206 90.6(8) . . ?
F204 P201 F202 87.4(9) . . ?
F204 P201 F205 89.5(7) . . ?
F206 P201 F202 92.2(8) . . ?
F206 P201 F204 89.1(8) . . ?
F206 P201 F205 178.2(9) . . ?
F301 P301 F302 175.1(10) . . ?
F301 P301 F304 87.9(9) . . ?
F301 P301 F305 89.7(9) . . ?
F302 P301 F304 87.2(8) . . ?
F302 P301 F305 90.0(9) . . ?
F303 P301 F301 92.1(9) . . ?
F303 P301 F302 92.8(9) . . ?
F303 P301 F304 179.5(10) . . ?
F303 P301 F305 91.3(10) . . ?
F305 P301 F304 89.2(9) . . ?
F306 P301 F301 88.9(9) . . ?
F306 P301 F302 91.2(9) . . ?
F306 P301 F303 90.4(10) . . ?
F306 P301 F304 89.1(10) . . ?
F306 P301 F305 177.8(11) . . ?
F401 P401 F402 177.7(12) . . ?
F401 P401 F404 90.1(10) . . ?
F401 P401 F405 88.6(11) . . ?
F402 P401 F404 87.9(10) . . ?
F403 P401 F401 91.4(10) . . ?
F403 P401 F402 90.6(9) . . ?
F403 P401 F404 178.0(12) . . ?
F403 P401 F405 87.6(10) . . ?
F405 P401 F402 90.4(12) . . ?
F405 P401 F404 91.1(11) . . ?
F406 P401 F401 93.4(10) . . ?
F406 P401 F402 87.4(11) . . ?
F406 P401 F403 96.0(12) . . ?
F406 P401 F404 85.3(12) . . ?
F406 P401 F405 175.8(12) . . ?
C502 C501 H501 120.0 . . ?
C502 C501 C506 120.0 . . ?
C506 C501 H501 120.0 . . ?
C501 C502 H502 120.0 . . ?
C503 C502 C501 120.0 . . ?
C503 C502 H502 120.0 . . ?
C502 C503 H503 120.0 . . ?
C502 C503 C504 120.0 . . ?
C504 C503 H503 120.0 . . ?
C503 C504 H504 120.0 . . ?
C503 C504 C505 120.0 . . ?
C505 C504 H504 120.0 . . ?
C504 C505 H505 120.0 . . ?
C506 C505 C504 120.0 . . ?
C506 C505 H505 120.0 . . ?
C501 C506 H506 120.0 . . ?
C505 C506 C501 120.0 . . ?
C505 C506 H506 120.0 . . ?
C602 C601 H601 120.0 . . ?
C602 C601 C606 120.0 . . ?
C606 C601 H601 120.0 . . ?
C601 C602 H602 120.0 . . ?
C601 C602 C603 120.0 . . ?
C603 C602 H602 120.0 . . ?
C602 C603 H603 120.0 . . ?
C602 C603 C604 120.0 . . ?
C604 C603 H603 120.0 . . ?
C603 C604 H604 120.0 . . ?
C605 C604 C603 120.0 . . ?
C605 C604 H604 120.0 . . ?
C604 C605 H605 120.0 . . ?
C604 C605 C606 120.0 . . ?
C606 C605 H605 120.0 . . ?
C601 C606 H606 120.0 . . ?
C605 C606 C601 120.0 . . ?
C605 C606 H606 120.0 . . ?

loop_
_geom_bond_atom_site_label_1
_geom_bond_atom_site_label_2
_geom_bond_distance
_geom_bond_site_symmetry_2
_geom_bond_publ_flag
C1 H1 0.9500 . ?
C1 C2 1.33(2) . ?
C1 N1 1.37(2) . ?
C2 H2 0.9500 . ?
C2 N2 1.36(2) . ?
C3 C10 1.41(2) . ?
C3 N1 1.33(2) . ?
C3 N2 1.36(2) . ?
C4 H4A 0.9900 . ?
C4 H4B 0.9900 . ?
C4 C5 1.51(2) . ?
C4 N2 1.46(2) . ?
C5 C9 1.33(2) . ?
C5 N3 1.35(2) . ?
C6 H6 0.9500 . ?
C6 C7 1.37(2) . ?
C6 N3 1.39(2) . ?
C7 H7 0.9500 . ?
C7 C8 1.35(3) . ?
C8 H8 0.9500 . ?
C8 C9 1.35(2) . ?
C9 H9 0.9500 . ?
C10 H10 0.9500 . ?
C10 N4 1.316(19) . ?
C11 C12 1.39(2) . ?
C11 C16 1.41(2) . ?
C11 N4 1.41(2) . ?
C12 H12 0.9500 . ?
C12 C13 1.38(2) . ?
C13 H13 0.9500 . ?
C13 C14 1.38(2) . ?
C14 C15 1.36(2) . ?
C14 C17 1.53(2) . ?
C15 H15 0.9500 . ?
C15 C16 1.38(2) . ?
C16 H16 0.9500 . ?
C17 H17A 0.9900 . ?
C17 H17B 0.9900 . ?
C17 C18 1.496(19) . ?
C18 C19 1.3900 . ?
C18 C23 1.3900 . ?
C19 H19 0.9500 . ?
C19 C20 1.3900 . ?
C20 H20 0.9500 . ?
C20 C21 1.3900 . ?
C21 C22 1.3900 . ?
C21 N5 1.470(16) . ?
C22 H22 0.9500 . ?
C22 C23 1.3900 . ?
C23 H23 0.9500 . ?
C24 H24 0.9500 . ?
C24 C25 1.47(3) . ?
C24 N5 1.28(2) . ?
C25 N6 1.31(3) . ?
C25 N7 1.28(2) . ?
C26 H26 0.9500 . ?
C26 C27 1.35(3) . ?
C26 N6 1.39(2) . ?
C27 H27 0.9500 . ?
C27 N7 1.37(3) . ?
C28 H28A 0.9900 . ?
C28 H28B 0.9900 . ?
C28 C29 1.48(3) . ?
C28 N7 1.43(3) . ?
C29 C33 1.30(3) . ?
C29 N8 1.38(3) . ?
C30 H30 0.9500 . ?
C30 C31 1.41(3) . ?
C30 N8 1.34(3) . ?
C31 H31 0.9500 . ?
C31 C32 1.45(3) . ?
C32 H32 0.9500 . ?
C32 C33 1.44(3) . ?
C33 H33 0.9500 . ?
C34 H34 0.9500 . ?
C34 C35 1.32(2) . ?
C34 N9 1.35(2) . ?
C35 H35 0.9500 . ?
C35 N10 1.38(2) . ?
C36 C43 1.45(2) . ?
C36 N9 1.33(2) . ?
C36 N10 1.36(2) . ?
C37 H37A 0.9900 . ?
C37 H37B 0.9900 . ?
C37 C38 1.52(3) . ?
C37 N10 1.43(2) . ?
C38 C42 1.38(3) . ?
C38 N11 1.28(2) . ?
C39 H39 0.9500 . ?
C39 C40 1.32(3) . ?
C39 N11 1.35(3) . ?
C40 H40 0.9500 . ?
C40 C41 1.36(3) . ?
C41 H41 0.9500 . ?
C41 C42 1.36(3) . ?
C42 H42 0.9500 . ?
C43 H43 0.9500 . ?
C43 N12 1.30(2) . ?
C44 C45 1.3900 . ?
C44 C49 1.3900 . ?
C44 N12 1.457(16) . ?
C45 H45 0.9500 . ?
C45 C46 1.3900 . ?
C46 H46 0.9500 . ?
C46 C47 1.3900 . ?
C47 C48 1.3900 . ?
C47 C50 1.506(19) . ?
C48 H48 0.9500 . ?
C48 C49 1.3900 . ?
C49 H49 0.9500 . ?
C50 H50A 0.9900 . ?
C50 H50B 0.9900 . ?
C50 C51 1.53(2) . ?
C51 C52 1.3900 . ?
C51 C56 1.3900 . ?
C52 H52 0.9500 . ?
C52 C53 1.3900 . ?
C53 H53 0.9500 . ?
C53 C54 1.3900 . ?
C54 C55 1.3900 . ?
C54 N13 1.382(17) . ?
C55 H55 0.9500 . ?
C55 C56 1.3900 . ?
C56 H56 0.9500 . ?
C57 H57 0.9500 . ?
C57 C58 1.45(3) . ?
C57 N13 1.28(2) . ?
C58 N14 1.32(2) . ?
C58 N15 1.36(3) . ?
C59 H59 0.9500 . ?
C59 C60 1.35(3) . ?
C59 N14 1.31(2) . ?
C60 H60 0.9500 . ?
C60 N15 1.38(3) . ?
C61 H61A 0.9900 . ?
C61 H61B 0.9900 . ?
C61 C62 1.49(4) . ?
C61 N15 1.47(3) . ?
C62 C66 1.31(3) . ?
C62 N16 1.40(3) . ?
C63 H63 0.9500 . ?
C63 C64 1.43(3) . ?
C63 N16 1.37(3) . ?
C64 H64 0.9500 . ?
C64 C65 1.48(3) . ?
C65 H65 0.9500 . ?
C65 C66 1.47(3) . ?
C66 H66 0.9500 . ?
C67 H67 0.9500 . ?
C67 C68 1.34(2) . ?
C67 N17 1.32(2) . ?
C68 H68 0.9500 . ?
C68 N18 1.39(2) . ?
C69 C76 1.45(2) . ?
C69 N17 1.30(2) . ?
C69 N18 1.356(19) . ?
C70 H70A 0.9900 . ?
C70 H70B 0.9900 . ?
C70 C71 1.49(3) . ?
C70 N18 1.44(2) . ?
C71 C75 1.37(3) . ?
C71 N19 1.28(3) . ?
C72 H72 0.9500 . ?
C72 C73 1.34(4) . ?
C72 N19 1.32(3) . ?
C73 H73 0.9500 . ?
C73 C74 1.39(4) . ?
C74 H74 0.9500 . ?
C74 C75 1.38(4) . ?
C75 H75 0.9500 . ?
C76 H76 0.9500 . ?
C76 N20 1.298(19) . ?
C77 C78 1.39(2) . ?
C77 C82 1.41(2) . ?
C77 N20 1.390(19) . ?
C78 H78 0.9500 . ?
C78 C79 1.40(2) . ?
C79 H79 0.9500 . ?
C79 C80 1.38(2) . ?
C80 C81 1.38(2) . ?
C80 C83 1.56(2) . ?
C81 H81 0.9500 . ?
C81 C82 1.40(2) . ?
C82 H82 0.9500 . ?
C83 H83A 0.9900 . ?
C83 H83B 0.9900 . ?
C83 C84 1.484(19) . ?
C84 C85 1.3900 . ?
C84 C89 1.3900 . ?
C85 H85 0.9500 . ?
C85 C86 1.3900 . ?
C86 H86 0.9500 . ?
C86 C87 1.3900 . ?
C87 C88 1.3900 . ?
C87 N21 1.428(17) . ?
C88 H88 0.9500 . ?
C88 C89 1.3900 . ?
C89 H89 0.9500 . ?
C90 H90 0.9500 . ?
C90 C91 1.43(2) . ?
C90 N21 1.28(2) . ?
C91 N22 1.34(2) . ?
C91 N23 1.33(2) . ?
C92 H92 0.9500 . ?
C92 C93 1.36(3) . ?
C92 N22 1.34(2) . ?
C93 H93 0.9500 . ?
C93 N23 1.37(3) . ?
C94 H94A 0.9900 . ?
C94 H94B 0.9900 . ?
C94 C95 1.46(3) . ?
C94 N23 1.47(3) . ?
C95 C99 1.31(3) . ?
C95 N24 1.32(3) . ?
C96 H96 0.9500 . ?
C96 C97 1.42(4) . ?
C96 N24 1.38(3) . ?
C97 H97 0.9500 . ?
C97 C98 1.30(4) . ?
C98 H98 0.9500 . ?
C98 C99 1.40(3) . ?
C99 H99 0.9500 . ?
N1 Ni1 2.049(14) . ?
N4 Ni1 2.120(14) . ?
N5 Ni2 2.092(16) . ?
N6 Ni2 2.053(16) . ?
N9 Ni1 2.054(15) . ?
N12 Ni1 2.114(15) . ?
N13 Ni2 2.146(15) . ?
N14 Ni2 2.076(18) . ?
N17 Ni1 2.048(14) . ?
N20 Ni1 2.170(14) . ?
N21 Ni2 2.185(17) . ?
N22 Ni2 2.060(17) . ?
F101 P101 1.590(12) . ?
F102 P101 1.591(11) . ?
F103 P101 1.582(12) . ?
F104 P101 1.574(12) . ?
F105 P101 1.586(12) . ?
F106 P101 1.591(11) . ?
F201 P201 1.526(13) . ?
F202 P201 1.581(13) . ?
F203 P201 1.555(11) . ?
F204 P201 1.578(13) . ?
F205 P201 1.582(12) . ?
F206 P201 1.566(13) . ?
F301 P301 1.582(14) . ?
F302 P301 1.588(14) . ?
F303 P301 1.560(15) . ?
F304 P301 1.604(15) . ?
F305 P301 1.600(15) . ?
F306 P301 1.557(15) . ?
F401 P401 1.510(14) . ?
F402 P401 1.554(15) . ?
F403 P401 1.501(15) . ?
F404 P401 1.572(16) . ?
F405 P401 1.546(16) . ?
F406 P401 1.491(16) . ?
C501 H501 0.9500 . ?
C501 C502 1.3900 . ?
C501 C506 1.3900 . ?
C502 H502 0.9500 . ?
C502 C503 1.3900 . ?
C503 H503 0.9500 . ?
C503 C504 1.3900 . ?
C504 H504 0.9500 . ?
C504 C505 1.3900 . ?
C505 H505 0.9500 . ?
C505 C506 1.3900 . ?
C506 H506 0.9500 . ?
C601 H601 0.9500 . ?
C601 C602 1.3900 . ?
C601 C606 1.3900 . ?
C602 H602 0.9500 . ?
C602 C603 1.3900 . ?
C603 H603 0.9500 . ?
C603 C604 1.3900 . ?
C604 H604 0.9500 . ?
C604 C605 1.3900 . ?
C605 H605 0.9500 . ?
C605 C606 1.3900 . ?
C606 H606 0.9500 . ?

loop_
_geom_torsion_atom_site_label_1
_geom_torsion_atom_site_label_2
_geom_torsion_atom_site_label_3
_geom_torsion_atom_site_label_4
_geom_torsion
_geom_torsion_site_symmetry_1
_geom_torsion_site_symmetry_2
_geom_torsion_site_symmetry_3
_geom_torsion_site_symmetry_4
_geom_torsion_publ_flag
C1 C2 N2 C3 -2(2) . . . . ?
C1 C2 N2 C4 -177.7(17) . . . . ?
C2 C1 N1 C3 0(2) . . . . ?
C2 C1 N1 Ni1 -177.3(15) . . . . ?
C3 C10 N4 C11 176.8(15) . . . . ?
C3 C10 N4 Ni1 8.0(18) . . . . ?
C4 C5 C9 C8 -177.5(19) . . . . ?
C4 C5 N3 C6 178.6(16) . . . . ?
C5 C4 N2 C2 101(2) . . . . ?
C5 C4 N2 C3 -74(2) . . . . ?
C6 C7 C8 C9 3(3) . . . . ?
C7 C6 N3 C5 2(3) . . . . ?
C7 C8 C9 C5 -4(3) . . . . ?
C9 C5 N3 C6 -3(3) . . . . ?
C10 C3 N1 C1 176.9(16) . . . . ?
C10 C3 N1 Ni1 -5(2) . . . . ?
C10 C3 N2 C2 -175.9(18) . . . . ?
C10 C3 N2 C4 0(3) . . . . ?
C11 C12 C13 C14 0(3) . . . . ?
C12 C11 C16 C15 -1(2) . . . . ?
C12 C11 N4 C10 -41(2) . . . . ?
C12 C11 N4 Ni1 125.6(16) . . . . ?
C12 C13 C14 C15 -1(3) . . . . ?
C12 C13 C14 C17 173.6(16) . . . . ?
C13 C14 C15 C16 0(3) . . . . ?
C13 C14 C17 C18 166.5(15) . . . . ?
C14 C15 C16 C11 1(3) . . . . ?
C14 C17 C18 C19 -94.7(16) . . . . ?
C14 C17 C18 C23 84.5(16) . . . . ?
C15 C14 C17 C18 -20(2) . . . . ?
C16 C11 C12 C13 0(3) . . . . ?
C16 C11 N4 C10 139.3(15) . . . . ?
C16 C11 N4 Ni1 -54(2) . . . . ?
C17 C14 C15 C16 -174.1(16) . . . . ?
C17 C18 C19 C20 179.2(13) . . . . ?
C17 C18 C23 C22 -179.2(13) . . . . ?
C18 C19 C20 C21 0.0 . . . . ?
C19 C18 C23 C22 0.0 . . . . ?
C19 C20 C21 C22 0.0 . . . . ?
C19 C20 C21 N5 179.6(13) . . . . ?
C20 C21 C22 C23 0.0 . . . . ?
C20 C21 N5 C24 -127.6(16) . . . . ?
C20 C21 N5 Ni2 52.1(16) . . . . ?
C21 C22 C23 C18 0.0 . . . . ?
C22 C21 N5 C24 52(2) . . . . ?
C22 C21 N5 Ni2 -128.3(11) . . . . ?
C23 C18 C19 C20 0.0 . . . . ?
C24 C25 N6 C26 -179(2) . . . . ?
C24 C25 N6 Ni2 -10(3) . . . . ?
C24 C25 N7 C27 178(2) . . . . ?
C24 C25 N7 C28 9(4) . . . . ?
C25 C24 N5 C21 -173.0(16) . . . . ?
C25 C24 N5 Ni2 7(2) . . . . ?
C26 C27 N7 C25 1(3) . . . . ?
C26 C27 N7 C28 171(2) . . . . ?
C27 C26 N6 C25 0(3) . . . . ?
C27 C26 N6 Ni2 -163(2) . . . . ?
C28 C29 C33 C32 174(3) . . . . ?
C28 C29 N8 C30 -179(3) . . . . ?
C29 C28 N7 C25 71(3) . . . . ?
C29 C28 N7 C27 -96(3) . . . . ?
C30 C31 C32 C33 -1(4) . . . . ?
C31 C30 N8 C29 4(5) . . . . ?
C31 C32 C33 C29 7(5) . . . . ?
C33 C29 N8 C30 2(4) . . . . ?
C34 C35 N10 C36 2.1(19) . . . . ?
C34 C35 N10 C37 170.7(16) . . . . ?
C35 C34 N9 C36 -3(2) . . . . ?
C35 C34 N9 Ni1 -155.8(16) . . . . ?
C36 C43 N12 C44 -174.3(13) . . . . ?
C36 C43 N12 Ni1 0.8(19) . . . . ?
C37 C38 C42 C41 -177(2) . . . . ?
C37 C38 N11 C39 176(2) . . . . ?
C38 C37 N10 C35 -96(2) . . . . ?
C38 C37 N10 C36 70(2) . . . . ?
C39 C40 C41 C42 6(4) . . . . ?
C40 C39 N11 C38 8(4) . . . . ?
C40 C41 C42 C38 -7(4) . . . . ?
C42 C38 N11 C39 -8(4) . . . . ?
C43 C36 N9 C34 -178.5(15) . . . . ?
C43 C36 N9 Ni1 -15.8(19) . . . . ?
C43 C36 N10 C35 179.0(16) . . . . ?
C43 C36 N10 C37 11(3) . . . . ?
C44 C45 C46 C47 0.0 . . . . ?
C45 C44 C49 C48 0.0 . . . . ?
C45 C44 N12 C43 46.7(17) . . . . ?
C45 C44 N12 Ni1 -127.2(11) . . . . ?
C45 C46 C47 C48 0.0 . . . . ?
C45 C46 C47 C50 179.7(12) . . . . ?
C46 C47 C48 C49 0.0 . . . . ?
C46 C47 C50 C51 99.0(14) . . . . ?
C47 C48 C49 C44 0.0 . . . . ?
C47 C50 C51 C52 166.9(10) . . . . ?
C47 C50 C51 C56 -19.3(19) . . . . ?
C48 C47 C50 C51 -81.3(15) . . . . ?
C49 C44 C45 C46 0.0 . . . . ?
C49 C44 N12 C43 -132.9(13) . . . . ?
C49 C44 N12 Ni1 53.2(15) . . . . ?
C50 C47 C48 C49 -179.7(13) . . . . ?
C50 C51 C52 C53 173.8(12) . . . . ?
C50 C51 C56 C55 -173.6(13) . . . . ?
C51 C52 C53 C54 0.0 . . . . ?
C52 C51 C56 C55 0.0 . . . . ?
C52 C53 C54 C55 0.0 . . . . ?
C52 C53 C54 N13 -175.6(13) . . . . ?
C53 C54 C55 C56 0.0 . . . . ?
C53 C54 N13 C57 -52.0(19) . . . . ?
C53 C54 N13 Ni2 112.2(11) . . . . ?
C54 C55 C56 C51 0.0 . . . . ?
C55 C54 N13 C57 132.3(14) . . . . ?
C55 C54 N13 Ni2 -63.5(14) . . . . ?
C56 C51 C52 C53 0.0 . . . . ?
C57 C58 N14 C59 -178.8(18) . . . . ?
C57 C58 N14 Ni2 -10(2) . . . . ?
C57 C58 N15 C60 -180(2) . . . . ?
C57 C58 N15 C61 4(4) . . . . ?
C58 C57 N13 C54 175.1(15) . . . . ?
C58 C57 N13 Ni2 9(2) . . . . ?
C59 C60 N15 C58 -2(3) . . . . ?
C59 C60 N15 C61 174(2) . . . . ?
C60 C59 N14 C58 -2(3) . . . . ?
C60 C59 N14 Ni2 -166.3(18) . . . . ?
C61 C62 C66 C65 166(3) . . . . ?
C61 C62 N16 C63 -169(3) . . . . ?
C62 C61 N15 C58 71(3) . . . . ?
C62 C61 N15 C60 -104(3) . . . . ?
C63 C64 C65 C66 -9(8) . . . . ?
C64 C63 N16 C62 -4(6) . . . . ?
C64 C65 C66 C62 16(7) . . . . ?
C66 C62 N16 C63 15(7) . . . . ?
C67 C68 N18 C69 6.5(19) . . . . ?
C67 C68 N18 C70 -179.1(16) . . . . ?
C68 C67 N17 C69 2(2) . . . . ?
C68 C67 N17 Ni1 -172.9(15) . . . . ?
C69 C76 N20 C77 176.9(14) . . . . ?
C69 C76 N20 Ni1 -7.3(18) . . . . ?
C70 C71 C75 C74 179(3) . . . . ?
C70 C71 N19 C72 -178(2) . . . . ?
C71 C70 N18 C68 -96(2) . . . . ?
C71 C70 N18 C69 77(2) . . . . ?
C72 C73 C74 C75 9(6) . . . . ?
C73 C72 N19 C71 2(5) . . . . ?
C73 C74 C75 C71 -4(5) . . . . ?
C75 C71 N19 C72 3(4) . . . . ?
C76 C69 N17 C67 -175.9(15) . . . . ?
C76 C69 N17 Ni1 1(2) . . . . ?
C76 C69 N18 C68 172.5(16) . . . . ?
C76 C69 N18 C70 -1(3) . . . . ?
C77 C78 C79 C80 -1(3) . . . . ?
C78 C77 C82 C81 -4(2) . . . . ?
C78 C77 N20 C76 45(2) . . . . ?
C78 C77 N20 Ni1 -129.9(16) . . . . ?
C78 C79 C80 C81 -2(3) . . . . ?
C78 C79 C80 C83 -179.1(15) . . . . ?
C79 C80 C81 C82 2(3) . . . . ?
C79 C80 C83 C84 62(2) . . . . ?
C80 C81 C82 C77 1(3) . . . . ?
C80 C83 C84 C85 -100.5(15) . . . . ?
C80 C83 C84 C89 80.2(17) . . . . ?
C81 C80 C83 C84 -115.4(19) . . . . ?
C82 C77 C78 C79 4(3) . . . . ?
C82 C77 N20 C76 -136.8(17) . . . . ?
C82 C77 N20 Ni1 48(2) . . . . ?
C83 C80 C81 C82 179.2(16) . . . . ?
C83 C84 C85 C86 -179.3(12) . . . . ?
C83 C84 C89 C88 179.3(11) . . . . ?
C84 C85 C86 C87 0.0 . . . . ?
C85 C84 C89 C88 0.0 . . . . ?
C85 C86 C87 C88 0.0 . . . . ?
C85 C86 C87 N21 178.9(11) . . . . ?
C86 C87 C88 C89 0.0 . . . . ?
C86 C87 N21 C90 -142.6(13) . . . . ?
C86 C87 N21 Ni2 41.9(15) . . . . ?
C87 C88 C89 C84 0.0 . . . . ?
C88 C87 N21 C90 36.3(19) . . . . ?
C88 C87 N21 Ni2 -139.2(9) . . . . ?
C89 C84 C85 C86 0.0 . . . . ?
C90 C91 N22 C92 -175.4(16) . . . . ?
C90 C91 N22 Ni2 4(2) . . . . ?
C90 C91 N23 C93 175(2) . . . . ?
C90 C91 N23 C94 -3(3) . . . . ?
C91 C90 N21 C87 -177.7(15) . . . . ?
C91 C90 N21 Ni2 -1(2) . . . . ?
C92 C93 N23 C91 -3(2) . . . . ?
C92 C93 N23 C94 175.5(19) . . . . ?
C93 C92 N22 C91 0(2) . . . . ?
C93 C92 N22 Ni2 -179.5(17) . . . . ?
C94 C95 C99 C98 -179(3) . . . . ?
C94 C95 N24 C96 180(2) . . . . ?
C95 C94 N23 C91 70(3) . . . . ?
C95 C94 N23 C93 -108(3) . . . . ?
C96 C97 C98 C99 -8(5) . . . . ?
C97 C96 N24 C95 -1(4) . . . . ?
C97 C98 C99 C95 -2(4) . . . . ?
C99 C95 N24 C96 -9(4) . . . . ?
N1 C1 C2 N2 1(2) . . . . ?
N1 C3 C10 N4 -2(2) . . . . ?
N1 C3 N2 C2 2(2) . . . . ?
N1 C3 N2 C4 177.7(16) . . . . ?
N2 C3 C10 N4 175.2(17) . . . . ?
N2 C3 N1 C1 -1(2) . . . . ?
N2 C3 N1 Ni1 177.1(11) . . . . ?
N2 C4 C5 C9 -152.7(19) . . . . ?
N2 C4 C5 N3 26(2) . . . . ?
N3 C5 C9 C8 4(3) . . . . ?
N3 C6 C7 C8 -2(3) . . . . ?
N4 C11 C12 C13 -179.3(16) . . . . ?
N4 C11 C16 C15 178.5(15) . . . . ?
N5 C21 C22 C23 -179.6(13) . . . . ?
N5 C24 C25 N6 2(3) . . . . ?
N5 C24 C25 N7 -178(2) . . . . ?
N6 C25 N7 C27 -1(3) . . . . ?
N6 C25 N7 C28 -170(2) . . . . ?
N6 C26 C27 N7 -1(3) . . . . ?
N7 C25 N6 C26 0(3) . . . . ?
N7 C25 N6 Ni2 169.7(16) . . . . ?
N7 C28 C29 C33 155(3) . . . . ?
N7 C28 C29 N8 -24(3) . . . . ?
N8 C29 C33 C32 -7(5) . . . . ?
N8 C30 C31 C32 -5(5) . . . . ?
N9 C34 C35 N10 1(2) . . . . ?
N9 C36 C43 N12 10(2) . . . . ?
N9 C36 N10 C35 -4.2(19) . . . . ?
N9 C36 N10 C37 -172.5(16) . . . . ?
N10 C36 C43 N12 -173.0(16) . . . . ?
N10 C36 N9 C34 4.5(19) . . . . ?
N10 C36 N9 Ni1 167.2(11) . . . . ?
N10 C37 C38 C42 178(2) . . . . ?
N10 C37 C38 N11 -7(3) . . . . ?
N11 C38 C42 C41 8(4) . . . . ?
N11 C39 C40 C41 -6(4) . . . . ?
N12 C44 C45 C46 -179.6(12) . . . . ?
N12 C44 C49 C48 179.6(12) . . . . ?
N13 C54 C55 C56 175.7(12) . . . . ?
N13 C57 C58 N14 1(3) . . . . ?
N13 C57 C58 N15 -179(2) . . . . ?
N14 C58 N15 C60 0(2) . . . . ?
N14 C58 N15 C61 -176(2) . . . . ?
N14 C59 C60 N15 3(3) . . . . ?
N15 C58 N14 C59 1(3) . . . . ?
N15 C58 N14 Ni2 170.3(14) . . . . ?
N15 C61 C62 C66 150(3) . . . . ?
N15 C61 C62 N16 -27(4) . . . . ?
N16 C62 C66 C65 -18(6) . . . . ?
N16 C63 C64 C65 2(6) . . . . ?
N17 C67 C68 N18 -6(2) . . . . ?
N17 C69 C76 N20 5(2) . . . . ?
N17 C69 N18 C68 -5.7(19) . . . . ?
N17 C69 N18 C70 -179.5(17) . . . . ?
N18 C69 C76 N20 -173.4(15) . . . . ?
N18 C69 N17 C67 2(2) . . . . ?
N18 C69 N17 Ni1 179.1(11) . . . . ?
N18 C70 C71 C75 145(2) . . . . ?
N18 C70 C71 N19 -35(3) . . . . ?
N19 C71 C75 C74 -1(5) . . . . ?
N19 C72 C73 C74 -8(6) . . . . ?
N20 C77 C78 C79 -177.9(15) . . . . ?
N20 C77 C82 C81 178.1(15) . . . . ?
N21 C87 C88 C89 -178.9(12) . . . . ?
N21 C90 C91 N22 -2(3) . . . . ?
N21 C90 C91 N23 -174.1(19) . . . . ?
N22 C91 N23 C93 3(2) . . . . ?
N22 C91 N23 C94 -175.7(18) . . . . ?
N22 C92 C93 N23 2(3) . . . . ?
N23 C91 N22 C92 -1(2) . . . . ?
N23 C91 N22 Ni2 178.0(12) . . . . ?
N23 C94 C95 C99 88(3) . . . . ?
N23 C94 C95 N24 -101(3) . . . . ?
N24 C95 C99 C98 10(4) . . . . ?
N24 C96 C97 C98 9(5) . . . . ?
C501 C502 C503 C504 0.0 . . . . ?
C502 C501 C506 C505 0.0 . . . . ?
C502 C503 C504 C505 0.0 . . . . ?
C503 C504 C505 C506 0.0 . . . . ?
C504 C505 C506 C501 0.0 . . . . ?
C506 C501 C502 C503 0.0 . . . . ?
C601 C602 C603 C604 0.0 . . . . ?
C602 C601 C606 C605 0.0 . . . . ?
C602 C603 C604 C605 0.0 . . . . ?
C603 C604 C605 C606 0.0 . . . . ?
C604 C605 C606 C601 0.0 . . . . ?
C606 C601 C602 C603 0.0 . . . . ?

loop_
_smtbx_masks_void_nr
_smtbx_masks_void_average_x
_smtbx_masks_void_average_y
_smtbx_masks_void_average_z
_smtbx_masks_void_volume
_smtbx_masks_void_count_electrons
_smtbx_masks_void_content
1 0.056 0.333 0.083 7.3 0.7 ?
2 0.000 0.500 0.500 54.3 13.8 ?
3 -0.056 0.667 0.917 7.3 0.7 ?
4 0.496 0.057 0.184 216.8 37.7 ?
5 0.219 0.517 0.312 13.1 1.0 ?
6 0.504 0.943 0.816 216.8 37.6 ?
7 0.781 0.483 0.688 13.1 0.9 ?
